data_4129731
loop_
_publ_author_name
'Manna, Cesar M.'
'Kaur, Aman'
'Yablon, Lauren M.'
'Haeffner, Fredrik'
'Li, Bo'
'Byers, Jeffery A.'

_publ_section_title
;
 Stereoselective Catalysis Achieved through in Situ Desymmetrization of an
 Achiral Iron Catalyst Precursor.
;
_journal_issue 45
_journal_name_full 'Journal of the American Chemical Society'
_journal_page_first 14232
_journal_page_last 14235
_journal_paper_doi 10.1021/jacs.5b09966
_journal_volume 137
_journal_year 2015
_chemical_formula_moiety 'C57 H50 Fe N2 O2 Si2'
_chemical_formula_sum 'C57 H50 Fe N2 O2 Si2'
_chemical_formula_weight 907.02
_space_group_crystal_system triclinic
_space_group_IT_number 2
_space_group_name_Hall '-P 1'
_space_group_name_H-M_alt 'P -1'
_atom_sites_solution_hydrogens geom
_atom_sites_solution_primary direct
_atom_sites_solution_secondary difmap
_audit_creation_method SHELXL-2014/6
_cell_angle_alpha 89.980(2)
_cell_angle_beta 111.607(2)
_cell_angle_gamma 90.049(3)
_cell_formula_units_Z 4
_cell_length_a 13.8775(7)
_cell_length_b 22.7066(12)
_cell_length_c 16.4233(8)
_cell_measurement_reflns_used 9958
_cell_measurement_temperature 100(2)
_cell_measurement_theta_max 66.58
_cell_measurement_theta_min 3.49
_cell_volume 4811.5(4)
_computing_cell_refinement 'SAINT (Bruker, 2014)'
_computing_data_collection 'APEX2 (Bruker, 2014)'
_computing_data_reduction 'SAINT (Bruker, 2014)'
_computing_molecular_graphics 'Bruker SHELXTL'
_computing_publication_material 'Bruker SHELXTL'
_computing_structure_refinement 'SHELXL-2014 (Sheldrick, 2014)'
_computing_structure_solution 'SHELXL-2014 (Sheldrick, 2014)'
_diffrn_ambient_temperature 100(2)
_diffrn_measured_fraction_theta_full 0.997
_diffrn_measured_fraction_theta_max 0.997
_diffrn_measurement_device_type 'Bruker Kappa DUO CCD diffractometer'
_diffrn_measurement_method '\f and \w scans'
_diffrn_radiation_monochromator mirrors
_diffrn_radiation_type CuK\a
_diffrn_radiation_wavelength 1.54178
_diffrn_reflns_av_R_equivalents 0.0466
_diffrn_reflns_av_unetI/netI 0.0441
_diffrn_reflns_Laue_measured_fraction_full 0.997
_diffrn_reflns_Laue_measured_fraction_max 0.997
_diffrn_reflns_limit_h_max 14
_diffrn_reflns_limit_h_min -14
_diffrn_reflns_limit_k_max 14
_diffrn_reflns_limit_k_min -13
_diffrn_reflns_limit_l_max 16
_diffrn_reflns_limit_l_min -16
_diffrn_reflns_number 16652
_diffrn_reflns_point_group_measured_fraction_full 0.997
_diffrn_reflns_point_group_measured_fraction_max 0.997
_diffrn_reflns_theta_full 66.650
_diffrn_reflns_theta_max 66.671
_diffrn_reflns_theta_min 1.946
_diffrn_source 'microfocus sealed tube'
_diffrn_source_type 'Incoatec I\uS'
_exptl_absorpt_coefficient_mu 3.330
_exptl_absorpt_correction_T_max 0.7528
_exptl_absorpt_correction_T_min 0.5803
_exptl_absorpt_correction_type multi-scan
_exptl_absorpt_process_details
;
Sheldrick, G.M. (2013). SADABS. Bruker AXS Inc. Madison, WI USA.
;
_exptl_crystal_colour purple
_exptl_crystal_density_diffrn 1.252
_exptl_crystal_density_meas ?
_exptl_crystal_density_method none
_exptl_crystal_description needle
_exptl_crystal_F_000 1904
_exptl_crystal_size_max 0.300
_exptl_crystal_size_mid 0.070
_exptl_crystal_size_min 0.040
_refine_diff_density_max 0.612
_refine_diff_density_min -0.543
_refine_diff_density_rms 0.056
_refine_ls_extinction_coef na
_refine_ls_extinction_method none
_refine_ls_goodness_of_fit_ref 1.022
_refine_ls_hydrogen_treatment constr
_refine_ls_matrix_type full
_refine_ls_number_parameters 1487
_refine_ls_number_reflns 16652
_refine_ls_number_restraints 3174
_refine_ls_restrained_S_all 0.967
_refine_ls_R_factor_all 0.0720
_refine_ls_R_factor_gt 0.0647
_refine_ls_shift/su_max 0.000
_refine_ls_shift/su_mean 0.000
_refine_ls_structure_factor_coef Fsqd
_refine_ls_weighting_details 'w=1/[\s^2^(Fo^2^)+(0.0817P)^2^+5.3617P] where P=(Fo^2^+2Fc^2^)/3'
_refine_ls_weighting_scheme calc
_refine_ls_wR_factor_gt 0.1671
_refine_ls_wR_factor_ref 0.1722
_reflns_Friedel_coverage 0.000
_reflns_number_gt 14625
_reflns_number_total 16652
_reflns_threshold_expression 'I > 2\s(I)'
_cod_data_source_file ja5b09966_si_002.cif
_cod_data_source_block C57H50FeN2O2Si2
_cod_depositor_comments
;
The following automatic conversions were performed:

data item '_exptl_crystal_density_meas' value 'not measured' was
changed to '?' -- the value is perceived as not measured.

Automatic conversion script
Id: cif_fix_values 6909 2019-04-08 15:41:33Z antanas 
;
_cod_database_code 4129731
_shelx_space_group_comment
;
The symmetry employed for this shelxl refinement is uniquely defined
by the following loop, which should always be used as a source of
symmetry information in preference to the above space-group names.
They are only intended as comments.
;
_shelx_estimated_absorpt_t_min 0.435
_shelx_estimated_absorpt_t_max 0.878
_shelxl_version_number 2014/6

loop_
_space_group_symop_operation_xyz
'x, y, z'
'-x, -y, -z'

loop_
_atom_site_label
_atom_site_type_symbol
_atom_site_fract_x
_atom_site_fract_y
_atom_site_fract_z
_atom_site_U_iso_or_equiv
_atom_site_adp_type
_atom_site_occupancy
_atom_site_site_symmetry_order
_atom_site_calc_flag
_atom_site_refinement_flags_posn
_atom_site_refinement_flags_adp
_atom_site_refinement_flags_occupancy
_atom_site_disorder_assembly
_atom_site_disorder_group
Fe1 Fe 0.20901(6) 0.74273(3) 0.21165(5) 0.04283(19) Uani 1 1 d D U . . .
Si1 Si -0.05375(12) 0.76217(8) 0.16155(10) 0.0585(4) Uani 1 1 d D U . . .
Si2 Si 0.3947(2) 0.65183(11) 0.35185(14) 0.0437(7) Uani 0.593(4) 1 d D U P A 1
C40 C 0.3280(7) 0.5849(3) 0.3727(5) 0.0491(18) Uani 0.593(4) 1 d D U P A 1
C41 C 0.3747(7) 0.5476(3) 0.4476(5) 0.052(2) Uani 0.593(4) 1 d D U P A 1
H41 H 0.4445 0.5544 0.4849 0.062 Uiso 0.593(4) 1 calc R U P A 1
C42 C 0.3217(7) 0.5030(3) 0.4662(5) 0.051(2) Uani 0.593(4) 1 d D U P A 1
H42 H 0.3572 0.4772 0.5133 0.062 Uiso 0.593(4) 1 calc R U P A 1
C43 C 0.2157(11) 0.4935(6) 0.4181(10) 0.064(3) Uani 0.593(4) 1 d D U P A 1
H43 H 0.1767 0.4652 0.4356 0.076 Uiso 0.593(4) 1 calc R U P A 1
C44 C 0.1701(7) 0.5285(4) 0.3421(6) 0.057(2) Uani 0.593(4) 1 d D U P A 1
H44 H 0.1003 0.5215 0.3047 0.068 Uiso 0.593(4) 1 calc R U P A 1
C45 C 0.2244(8) 0.5717(4) 0.3223(6) 0.047(2) Uani 0.593(4) 1 d D U P A 1
H45 H 0.1906 0.5944 0.2712 0.057 Uiso 0.593(4) 1 calc R U P A 1
C46 C 0.4900(7) 0.6264(4) 0.3013(6) 0.055(2) Uani 0.593(4) 1 d D U P A 1
C47 C 0.5081(7) 0.5678(4) 0.2896(6) 0.060(2) Uani 0.593(4) 1 d D U P A 1
H47 H 0.4771 0.5381 0.3127 0.072 Uiso 0.593(4) 1 calc R U P A 1
C48 C 0.5740(7) 0.5510(4) 0.2422(7) 0.063(2) Uani 0.593(4) 1 d D U P A 1
H48 H 0.5793 0.5110 0.2276 0.076 Uiso 0.593(4) 1 calc R U P A 1
C49 C 0.6272(8) 0.5930(4) 0.2193(6) 0.066(2) Uani 0.593(4) 1 d D U P A 1
H49 H 0.6780 0.5816 0.1963 0.079 Uiso 0.593(4) 1 calc R U P A 1
C50 C 0.6106(8) 0.6519(4) 0.2281(7) 0.067(2) Uani 0.593(4) 1 d D U P A 1
H50 H 0.6449 0.6810 0.2070 0.080 Uiso 0.593(4) 1 calc R U P A 1
C51 C 0.5426(7) 0.6679(4) 0.2684(6) 0.060(2) Uani 0.593(4) 1 d D U P A 1
H51 H 0.5307 0.7087 0.2741 0.072 Uiso 0.593(4) 1 calc R U P A 1
C52 C 0.4668(6) 0.6876(3) 0.4605(4) 0.0391(16) Uani 0.593(4) 1 d D U P A 1
C53 C 0.5532(6) 0.6612(4) 0.5247(5) 0.051(2) Uani 0.593(4) 1 d D U P A 1
H53 H 0.5815 0.6265 0.5103 0.061 Uiso 0.593(4) 1 calc R U P A 1
C54 C 0.5982(8) 0.6844(5) 0.6082(6) 0.056(3) Uani 0.593(4) 1 d D U P A 1
H54 H 0.6550 0.6649 0.6508 0.067 Uiso 0.593(4) 1 calc R U P A 1
C55 C 0.5595(6) 0.7367(4) 0.6295(5) 0.053(2) Uani 0.593(4) 1 d D U P A 1
H55 H 0.5902 0.7530 0.6866 0.063 Uiso 0.593(4) 1 calc R U P A 1
C56 C 0.4760(6) 0.7646(4) 0.5669(5) 0.0474(19) Uani 0.593(4) 1 d D U P A 1
H56 H 0.4502 0.8004 0.5807 0.057 Uiso 0.593(4) 1 calc R U P A 1
C57 C 0.4300(6) 0.7399(4) 0.4833(5) 0.0425(17) Uani 0.593(4) 1 d D U P A 1
H57 H 0.3724 0.7592 0.4411 0.051 Uiso 0.593(4) 1 calc R U P A 1
Si2X Si 0.3492(3) 0.62377(19) 0.3412(2) 0.0464(10) Uiso 0.407(4) 1 d D U P A 2
C40X C 0.2565(10) 0.5696(6) 0.3553(8) 0.040(3) Uiso 0.407(4) 1 d D U P A 2
C41X C 0.2861(11) 0.5290(6) 0.4268(9) 0.064(4) Uiso 0.407(4) 1 d D U P A 2
H41X H 0.3541 0.5300 0.4701 0.077 Uiso 0.407(4) 1 calc R U P A 2
C42X C 0.2157(15) 0.4891(14) 0.432(2) 0.084(7) Uiso 0.407(4) 1 d D U P A 2
H42X H 0.2387 0.4578 0.4729 0.101 Uiso 0.407(4) 1 calc R U P A 2
C43X C 0.1109(11) 0.4925(7) 0.3796(10) 0.069(4) Uiso 0.407(4) 1 d D U P A 2
H43X H 0.0617 0.4680 0.3909 0.082 Uiso 0.407(4) 1 calc R U P A 2
C44X C 0.0794(10) 0.5326(6) 0.3096(9) 0.063(4) Uiso 0.407(4) 1 d D U P A 2
H44X H 0.0097 0.5333 0.2693 0.076 Uiso 0.407(4) 1 calc R U P A 2
C45X C 0.1525(9) 0.5712(5) 0.3007(8) 0.047(3) Uiso 0.407(4) 1 d D U P A 2
H45X H 0.1306 0.5999 0.2555 0.057 Uiso 0.407(4) 1 calc R U P A 2
C46X C 0.4304(10) 0.5839(5) 0.2889(9) 0.062(4) Uiso 0.407(4) 1 d D U P A 2
C47X C 0.4286(14) 0.5225(6) 0.2855(12) 0.087(5) Uiso 0.407(4) 1 d D U P A 2
H47X H 0.3916 0.5020 0.3151 0.105 Uiso 0.407(4) 1 calc R U P A 2
C48X C 0.4799(15) 0.4887(8) 0.2396(13) 0.100(6) Uiso 0.407(4) 1 d D U P A 2
H48X H 0.4761 0.4470 0.2377 0.121 Uiso 0.407(4) 1 calc R U P A 2
C49X C 0.5329(16) 0.5184(8) 0.1997(13) 0.099(6) Uiso 0.407(4) 1 d D U P A 2
H49X H 0.5648 0.4975 0.1662 0.119 Uiso 0.407(4) 1 calc R U P A 2
C50X C 0.5425(15) 0.5799(7) 0.2062(13) 0.088(5) Uiso 0.407(4) 1 d D U P A 2
H50X H 0.5834 0.5996 0.1793 0.105 Uiso 0.407(4) 1 calc R U P A 2
C51X C 0.4926(12) 0.6133(7) 0.2519(11) 0.076(4) Uiso 0.407(4) 1 d D U P A 2
H51X H 0.5013 0.6548 0.2572 0.091 Uiso 0.407(4) 1 calc R U P A 2
C52X C 0.4404(9) 0.6494(6) 0.4518(7) 0.054(3) Uiso 0.407(4) 1 d D U P A 2
C53X C 0.5166(11) 0.6115(6) 0.5066(9) 0.070(4) Uiso 0.407(4) 1 d D U P A 2
H53X H 0.5235 0.5731 0.4868 0.084 Uiso 0.407(4) 1 calc R U P A 2
C54X C 0.5812(12) 0.6291(7) 0.5884(9) 0.075(4) Uiso 0.407(4) 1 d D U P A 2
H54X H 0.6333 0.6030 0.6237 0.090 Uiso 0.407(4) 1 calc R U P A 2
C55X C 0.5717(15) 0.6854(9) 0.6209(12) 0.074(6) Uiso 0.407(4) 1 d D U P A 2
H55X H 0.6199 0.6984 0.6757 0.088 Uiso 0.407(4) 1 calc R U P A 2
C56X C 0.4909(12) 0.7214(7) 0.5713(9) 0.074(4) Uiso 0.407(4) 1 d D U P A 2
H56X H 0.4778 0.7576 0.5944 0.089 Uiso 0.407(4) 1 calc R U P A 2
C57X C 0.4281(11) 0.7033(6) 0.4856(8) 0.053(3) Uiso 0.407(4) 1 d D U P A 2
H57X H 0.3756 0.7292 0.4502 0.063 Uiso 0.407(4) 1 calc R U P A 2
O1 O 0.0705(3) 0.7625(2) 0.2018(3) 0.0290(10) Uani 0.65 1 d D U P B .
O1X O 0.0608(5) 0.7377(4) 0.1937(5) 0.0218(19) Uiso 0.35 1 d D U P B .
O2 O 0.3044(3) 0.6900(2) 0.2865(2) 0.0674(11) Uani 1 1 d D U . . .
N2 N 0.2102(3) 0.75544(18) 0.0807(2) 0.0401(8) Uani 1 1 d . U . . .
C1 C 0.3092(6) 0.8654(3) 0.2948(4) 0.0387(15) Uani 0.730(9) 1 d D U P B 1
C2 C 0.2409(7) 0.8994(3) 0.3188(4) 0.0368(15) Uani 0.730(9) 1 d D U P B 1
C3 C 0.2829(7) 0.9268(4) 0.4009(5) 0.0518(19) Uani 0.730(9) 1 d D U P B 1
H3 H 0.2379 0.9483 0.4216 0.062 Uiso 0.730(9) 1 calc R U P B 1
C4 C 0.3847(7) 0.9240(4) 0.4518(5) 0.060(2) Uani 0.730(9) 1 d D U P B 1
H4 H 0.4097 0.9430 0.5072 0.072 Uiso 0.730(9) 1 calc R U P B 1
C5 C 0.4498(6) 0.8945(5) 0.4243(5) 0.065(2) Uani 0.730(9) 1 d D U P B 1
H5 H 0.5219 0.8966 0.4581 0.078 Uiso 0.730(9) 1 calc R U P B 1
C6 C 0.4166(5) 0.8605(5) 0.3475(5) 0.056(2) Uani 0.730(9) 1 d D U P B 1
C7 C 0.1283(7) 0.9051(4) 0.2613(5) 0.051(2) Uani 0.730(9) 1 d D U P B 1
H7A H 0.1218 0.9291 0.2099 0.077 Uiso 0.730(9) 1 calc R U P B 1
H7B H 0.0906 0.9239 0.2943 0.077 Uiso 0.730(9) 1 calc R U P B 1
H7C H 0.0991 0.8659 0.2422 0.077 Uiso 0.730(9) 1 calc R U P B 1
C8 C 0.4872(6) 0.8245(6) 0.3183(6) 0.084(3) Uani 0.730(9) 1 d D U P B 1
H8A H 0.4585 0.7848 0.3034 0.126 Uiso 0.730(9) 1 calc R U P B 1
H8B H 0.5554 0.8222 0.3655 0.126 Uiso 0.730(9) 1 calc R U P B 1
H8C H 0.4941 0.8428 0.2667 0.126 Uiso 0.730(9) 1 calc R U P B 1
N1 N 0.2701(5) 0.8307(3) 0.2152(3) 0.0347(14) Uani 0.730(9) 1 d D U P B 1
C9 C 0.2573(5) 0.8537(3) 0.1405(4) 0.0330(14) Uani 0.730(9) 1 d D U P B 1
C10 C 0.2883(7) 0.9148(3) 0.1286(4) 0.052(2) Uani 0.730(9) 1 d D U P B 1
H10A H 0.3229 0.9332 0.1861 0.078 Uiso 0.730(9) 1 calc R U P B 1
H10B H 0.2266 0.9377 0.0951 0.078 Uiso 0.730(9) 1 calc R U P B 1
H10C H 0.3359 0.9139 0.0969 0.078 Uiso 0.730(9) 1 calc R U P B 1
C1X C 0.3423(14) 0.8434(9) 0.3129(10) 0.043(5) Uiso 0.270(9) 1 d D U P B 2
C2X C 0.2813(16) 0.8837(10) 0.3365(12) 0.048(5) Uiso 0.270(9) 1 d D U P B 2
C3X C 0.3294(16) 0.9052(10) 0.4230(12) 0.051(5) Uiso 0.270(9) 1 d D U P B 2
H3X H 0.2922 0.9313 0.4460 0.061 Uiso 0.270(9) 1 calc R U P B 2
C4X C 0.4260(15) 0.8898(11) 0.4733(14) 0.060(6) Uiso 0.270(9) 1 d D U P B 2
H4X H 0.4548 0.9046 0.5314 0.072 Uiso 0.270(9) 1 calc R U P B 2
C5X C 0.4836(14) 0.8544(10) 0.4447(12) 0.056(5) Uiso 0.270(9) 1 d D U P B 2
H5X H 0.5545 0.8489 0.4802 0.068 Uiso 0.270(9) 1 calc R U P B 2
C6X C 0.4436(13) 0.8251(10) 0.3649(11) 0.053(5) Uiso 0.270(9) 1 d D U P B 2
C7X C 0.1737(17) 0.9000(10) 0.2779(14) 0.043(5) Uiso 0.270(9) 1 d D U P B 2
H7X1 H 0.1754 0.9372 0.2480 0.064 Uiso 0.270(9) 1 calc R U P B 2
H7X2 H 0.1302 0.9047 0.3128 0.064 Uiso 0.270(9) 1 calc R U P B 2
H7X3 H 0.1449 0.8689 0.2343 0.064 Uiso 0.270(9) 1 calc R U P B 2
C8X C 0.5009(18) 0.7844(11) 0.3275(15) 0.064(6) Uiso 0.270(9) 1 d D U P B 2
H8X1 H 0.4528 0.7552 0.2903 0.095 Uiso 0.270(9) 1 calc R U P B 2
H8X2 H 0.5556 0.7644 0.3752 0.095 Uiso 0.270(9) 1 calc R U P B 2
H8X3 H 0.5319 0.8070 0.2925 0.095 Uiso 0.270(9) 1 calc R U P B 2
N1X N 0.2994(15) 0.8189(7) 0.2264(10) 0.051(6) Uiso 0.270(9) 1 d D U P B 2
C9X C 0.2951(18) 0.8415(9) 0.1554(12) 0.042(5) Uiso 0.270(9) 1 d D U P B 2
C10X C 0.359(3) 0.8953(13) 0.155(2) 0.109(11) Uiso 0.270(9) 1 d D U P B 2
H10D H 0.3137 0.9300 0.1394 0.163 Uiso 0.270(9) 1 calc R U P B 2
H10E H 0.3910 0.8900 0.1111 0.163 Uiso 0.270(9) 1 calc R U P B 2
H10F H 0.4127 0.9007 0.2126 0.163 Uiso 0.270(9) 1 calc R U P B 2
C11 C 0.2200(4) 0.8134(2) 0.0653(3) 0.0451(11) Uani 1 1 d . U . . .
C12 C 0.1883(4) 0.8367(2) -0.0193(3) 0.0483(11) Uani 1 1 d . U . . .
H12 H 0.1950 0.8776 -0.0282 0.058 Uiso 1 1 calc R U . . .
C13 C 0.1473(4) 0.7992(2) -0.0893(3) 0.0446(11) Uani 1 1 d . U . . .
H13 H 0.1247 0.8139 -0.1475 0.053 Uiso 1 1 calc R U . . .
C14 C 0.1394(4) 0.7405(2) -0.0745(3) 0.0433(10) Uani 1 1 d . U . . .
H14 H 0.1124 0.7141 -0.1225 0.052 Uiso 1 1 calc R U . . .
C15 C 0.1710(4) 0.7192(2) 0.0112(3) 0.0417(10) Uani 1 1 d . U . . .
C16 C 0.1624(4) 0.6560(2) 0.0269(3) 0.0476(11) Uani 1 1 d . U . . .
C17 C 0.0807(5) 0.6236(3) -0.0296(4) 0.0590(14) Uani 1 1 d . U . . .
H17 H 0.0279 0.6425 -0.0766 0.071 Uiso 1 1 calc R U . . .
C18 C 0.0760(6) 0.5638(3) -0.0174(5) 0.0783(18) Uani 1 1 d . U . . .
H18 H 0.0192 0.5417 -0.0557 0.094 Uiso 1 1 calc R U . . .
C19 C 0.1556(7) 0.5347(3) 0.0521(5) 0.084(2) Uani 1 1 d . U . . .
H19 H 0.1526 0.4934 0.0601 0.100 Uiso 1 1 calc R U . . .
C20 C 0.2363(6) 0.5670(3) 0.1069(4) 0.0676(16) Uani 1 1 d . U . . .
H20 H 0.2892 0.5482 0.1540 0.081 Uiso 1 1 calc R U . . .
C21 C 0.2420(5) 0.6272(2) 0.0945(3) 0.0541(13) Uani 1 1 d . U . . .
H21 H 0.2998 0.6490 0.1319 0.065 Uiso 1 1 calc R U . . .
C22 C -0.1103(5) 0.8072(3) 0.0582(4) 0.0683(16) Uani 1 1 d . U . . .
C23 C -0.2166(5) 0.8141(3) 0.0132(4) 0.0702(16) Uani 1 1 d . U . . .
H23 H -0.2627 0.7959 0.0362 0.084 Uiso 1 1 calc R U . . .
C24 C -0.2572(5) 0.8457(3) -0.0616(4) 0.0773(18) Uani 1 1 d . U . . .
H24 H -0.3301 0.8497 -0.0899 0.093 Uiso 1 1 calc R U . . .
C25 C -0.1921(6) 0.8715(3) -0.0956(5) 0.0819(19) Uani 1 1 d . U . . .
H25 H -0.2203 0.8937 -0.1481 0.098 Uiso 1 1 calc R U . . .
C26 C -0.0864(6) 0.8663(4) -0.0557(5) 0.089(2) Uani 1 1 d . U . . .
H26 H -0.0415 0.8843 -0.0803 0.107 Uiso 1 1 calc R U . . .
C27 C -0.0464(6) 0.8336(4) 0.0219(5) 0.094(2) Uani 1 1 d . U . . .
H27 H 0.0266 0.8297 0.0502 0.113 Uiso 1 1 calc R U . . .
C28 C -0.1117(4) 0.7958(3) 0.2400(4) 0.0619(14) Uani 1 1 d . U . . .
C29 C -0.1348(4) 0.7641(4) 0.3007(4) 0.0715(16) Uani 1 1 d . U . . .
H29 H -0.1207 0.7230 0.3057 0.086 Uiso 1 1 calc R U . . .
C30 C -0.1782(5) 0.7897(4) 0.3552(4) 0.0777(18) Uani 1 1 d . U . . .
H30 H -0.1922 0.7657 0.3970 0.093 Uiso 1 1 calc R U . . .
C31 C -0.2021(5) 0.8486(5) 0.3514(4) 0.088(2) Uani 1 1 d . U . . .
H31 H -0.2336 0.8652 0.3885 0.106 Uiso 1 1 calc R U . . .
C32 C -0.1777(4) 0.8840(4) 0.2897(4) 0.0709(17) Uani 1 1 d . U . . .
H32 H -0.1912 0.9251 0.2851 0.085 Uiso 1 1 calc R U . . .
C33 C -0.1340(4) 0.8563(3) 0.2369(4) 0.0599(14) Uani 1 1 d . U . . .
H33 H -0.1178 0.8798 0.1957 0.072 Uiso 1 1 calc R U . . .
C34 C -0.1100(8) 0.6883(5) 0.1332(9) 0.067(3) Uani 0.689(8) 1 d D U P B 1
C35 C -0.0423(8) 0.6437(4) 0.1342(7) 0.080(3) Uani 0.689(8) 1 d D U P B 1
H35 H 0.0295 0.6516 0.1498 0.096 Uiso 0.689(8) 1 calc R U P B 1
C36 C -0.0805(9) 0.5876(5) 0.1121(9) 0.102(4) Uani 0.689(8) 1 d D U P B 1
H36 H -0.0346 0.5567 0.1119 0.123 Uiso 0.689(8) 1 calc R U P B 1
C37 C -0.1832(10) 0.5760(7) 0.0906(10) 0.110(4) Uani 0.689(8) 1 d D U P B 1
H37 H -0.2083 0.5371 0.0740 0.132 Uiso 0.689(8) 1 calc R U P B 1
C38 C -0.2502(9) 0.6189(7) 0.0926(11) 0.119(4) Uani 0.689(8) 1 d D U P B 1
H38 H -0.3212 0.6099 0.0795 0.143 Uiso 0.689(8) 1 calc R U P B 1
C39 C -0.2150(8) 0.6754(5) 0.1136(9) 0.099(4) Uani 0.689(8) 1 d D U P B 1
H39 H -0.2615 0.7058 0.1149 0.119 Uiso 0.689(8) 1 calc R U P B 1
C34X C -0.101(2) 0.6800(7) 0.1419(19) 0.074(7) Uiso 0.311(8) 1 d D U P B 2
C35X C -0.0717(19) 0.6336(10) 0.2056(15) 0.109(7) Uiso 0.311(8) 1 d D U P B 2
H35X H -0.0277 0.6447 0.2631 0.131 Uiso 0.311(8) 1 calc R U P B 2
C36X C -0.0994(19) 0.5749(9) 0.1939(15) 0.105(7) Uiso 0.311(8) 1 d D U P B 2
H36X H -0.0709 0.5469 0.2394 0.126 Uiso 0.311(8) 1 calc R U P B 2
C37X C -0.1695(19) 0.5590(9) 0.1141(15) 0.079(7) Uiso 0.311(8) 1 d D U P B 2
H37X H -0.1766 0.5191 0.0955 0.095 Uiso 0.311(8) 1 calc R U P B 2
C38X C -0.2290(14) 0.6021(7) 0.0619(11) 0.043(4) Uiso 0.311(8) 1 d D U P B 2
H38X H -0.2944 0.5930 0.0182 0.052 Uiso 0.311(8) 1 calc R U P B 2
C39X C -0.1925(12) 0.6596(6) 0.0735(10) 0.046(4) Uiso 0.311(8) 1 d D U P B 2
H39X H -0.2321 0.6880 0.0323 0.055 Uiso 0.311(8) 1 calc R U P B 2
Fe2 Fe 0.78822(6) 0.23990(3) 0.28727(5) 0.04237(19) Uani 1 1 d . U . . .
N4 N 0.7841(3) 0.25378(18) 0.4175(3) 0.0457(9) Uani 1 1 d . U . . .
O3 O 0.9257(6) 0.2585(5) 0.3041(7) 0.057(3) Uani 0.6 1 d D U P D .
O3X O 0.9240(8) 0.2638(6) 0.2912(11) 0.036(3) Uiso 0.4 1 d D U P D .
O4 O 0.7036(3) 0.18189(17) 0.2147(2) 0.0528(8) Uani 1 1 d D U . . .
Si3 Si 1.04632(12) 0.27076(7) 0.33834(10) 0.0565(4) Uani 1 1 d D U . . .
Si4 Si 0.64528(12) 0.12496(9) 0.15796(10) 0.0423(4) Uani 0.837(3) 1 d D U P C 1
C97 C 0.7381(5) 0.0690(3) 0.1448(4) 0.0424(13) Uani 0.837(3) 1 d D U P C 1
C98 C 0.8439(5) 0.0689(3) 0.2015(4) 0.0457(14) Uani 0.837(3) 1 d D U P C 1
H98 H 0.8666 0.0954 0.2496 0.055 Uiso 0.837(3) 1 calc R U P C 1
C99 C 0.9145(6) 0.0312(3) 0.1882(4) 0.0630(18) Uani 0.837(3) 1 d D U P C 1
H99 H 0.9849 0.0323 0.2270 0.076 Uiso 0.837(3) 1 calc R U P C 1
C100 C 0.8846(6) -0.0082(4) 0.1195(5) 0.0733(14) Uani 0.837(3) 1 d D U P C 1
H100 H 0.9343 -0.0324 0.1087 0.088 Uiso 0.837(3) 1 calc R U P C 1
C101 C 0.7803(7) -0.0119(4) 0.0664(6) 0.066(2) Uani 0.837(3) 1 d D U P C 1
H101 H 0.7574 -0.0412 0.0221 0.079 Uiso 0.837(3) 1 calc R U P C 1
C102 C 0.7101(5) 0.0270(3) 0.0779(4) 0.0516(15) Uani 0.837(3) 1 d D U P C 1
H102 H 0.6399 0.0252 0.0388 0.062 Uiso 0.837(3) 1 calc R U P C 1
C103 C 0.5635(4) 0.0862(3) 0.2102(4) 0.0566(16) Uani 0.837(3) 1 d D U P C 1
C104 C 0.5613(5) 0.0251(3) 0.2168(4) 0.0680(19) Uani 0.837(3) 1 d D U P C 1
H104 H 0.5990 0.0011 0.1917 0.082 Uiso 0.837(3) 1 calc R U P C 1
C105 C 0.5013(6) -0.0008(4) 0.2619(5) 0.083(2) Uani 0.837(3) 1 d D U P C 1
H105 H 0.4996 -0.0424 0.2668 0.099 Uiso 0.837(3) 1 calc R U P C 1
C106 C 0.4470(6) 0.0331(4) 0.2977(5) 0.0733(14) Uani 0.837(3) 1 d D U P C 1
H106 H 0.4091 0.0147 0.3285 0.088 Uiso 0.837(3) 1 calc R U P C 1
C107 C 0.4452(5) 0.0944(4) 0.2903(4) 0.0724(19) Uani 0.837(3) 1 d D U P C 1
H107 H 0.4046 0.1181 0.3131 0.087 Uiso 0.837(3) 1 calc R U P C 1
C108 C 0.5052(5) 0.1189(4) 0.2484(4) 0.0654(18) Uani 0.837(3) 1 d D U P C 1
H108 H 0.5073 0.1607 0.2450 0.078 Uiso 0.837(3) 1 calc R U P C 1
C109 C 0.5578(4) 0.1484(3) 0.0452(3) 0.0512(15) Uani 0.837(3) 1 d D U P C 1
C110 C 0.4758(4) 0.1125(3) -0.0076(4) 0.0588(17) Uani 0.837(3) 1 d D U P C 1
H110 H 0.4633 0.0761 0.0154 0.071 Uiso 0.837(3) 1 calc R U P C 1
C111 C 0.4138(5) 0.1279(4) -0.0906(4) 0.0645(18) Uani 0.837(3) 1 d D U P C 1
H111 H 0.3608 0.1020 -0.1255 0.077 Uiso 0.837(3) 1 calc R U P C 1
C112 C 0.4292(5) 0.1820(4) -0.1232(4) 0.066(2) Uani 0.837(3) 1 d D U P C 1
H112 H 0.3855 0.1936 -0.1805 0.080 Uiso 0.837(3) 1 calc R U P C 1
C113 C 0.5072(5) 0.2193(3) -0.0732(4) 0.0606(16) Uani 0.837(3) 1 d D U P C 1
H113 H 0.5173 0.2563 -0.0958 0.073 Uiso 0.837(3) 1 calc R U P C 1
C114 C 0.5715(5) 0.2019(3) 0.0115(4) 0.0545(16) Uani 0.837(3) 1 d D U P C 1
H114 H 0.6252 0.2275 0.0461 0.065 Uiso 0.837(3) 1 calc R U P C 1
Si4X Si 0.6036(7) 0.1546(4) 0.1467(6) 0.051(2) Uiso 0.163(3) 1 d D U P C 2
C97X C 0.6719(15) 0.0884(8) 0.1266(14) 0.033(5) Uiso 0.163(3) 1 d D U P C 2
C98X C 0.7791(17) 0.0771(12) 0.1728(19) 0.037(7) Uiso 0.163(3) 1 d D U P C 2
H98X H 0.8189 0.1054 0.2141 0.044 Uiso 0.163(3) 1 calc R U P C 2
C99X C 0.827(2) 0.0277(12) 0.1608(19) 0.057(6) Uiso 0.163(3) 1 d D U P C 2
H99X H 0.8918 0.0163 0.2037 0.068 Uiso 0.163(3) 1 calc R U P C 2
C200 C 0.782(3) -0.006(3) 0.086(3) 0.069(10) Uiso 0.163(3) 1 d D U P C 2
H200 H 0.8202 -0.0357 0.0697 0.082 Uiso 0.163(3) 1 calc R U P C 2
C201 C 0.677(2) 0.0044(12) 0.0352(19) 0.057(7) Uiso 0.163(3) 1 d D U P C 2
H201 H 0.6413 -0.0208 -0.0125 0.069 Uiso 0.163(3) 1 calc R U P C 2
C202 C 0.6269(17) 0.0511(10) 0.0544(15) 0.040(6) Uiso 0.163(3) 1 d D U P C 2
H202 H 0.5576 0.0587 0.0165 0.048 Uiso 0.163(3) 1 calc R U P C 2
C203 C 0.5112(17) 0.1284(8) 0.1986(16) 0.035(5) Uiso 0.163(3) 1 d D U P C 2
C204 C 0.492(3) 0.0692(9) 0.208(2) 0.067(7) Uiso 0.163(3) 1 d D U P C 2
H204 H 0.5281 0.0400 0.1890 0.081 Uiso 0.163(3) 1 calc R U P C 2
C205 C 0.417(2) 0.0516(10) 0.245(2) 0.058(7) Uiso 0.163(3) 1 d D U P C 2
H205 H 0.4001 0.0111 0.2455 0.069 Uiso 0.163(3) 1 calc R U P C 2
C206 C 0.372(2) 0.0912(10) 0.2798(19) 0.047(6) Uiso 0.163(3) 1 d D U P C 2
H206 H 0.3267 0.0790 0.3081 0.056 Uiso 0.163(3) 1 calc R U P C 2
C207 C 0.392(2) 0.1505(10) 0.274(2) 0.056(7) Uiso 0.163(3) 1 d D U P C 2
H207 H 0.3641 0.1789 0.3009 0.067 Uiso 0.163(3) 1 calc R U P C 2
C208 C 0.454(2) 0.1689(10) 0.228(2) 0.062(8) Uiso 0.163(3) 1 d D U P C 2
H208 H 0.4572 0.2097 0.2162 0.074 Uiso 0.163(3) 1 calc R U P C 2
C209 C 0.5331(19) 0.1916(10) 0.0399(12) 0.054(7) Uiso 0.163(3) 1 d D U P C 2
C210 C 0.4511(19) 0.1630(11) -0.0267(13) 0.045(6) Uiso 0.163(3) 1 d D U P C 2
H210 H 0.4255 0.1267 -0.0139 0.054 Uiso 0.163(3) 1 calc R U P C 2
C211 C 0.407(3) 0.1865(15) -0.1096(17) 0.060(9) Uiso 0.163(3) 1 d D U P C 2
H211 H 0.3537 0.1664 -0.1546 0.072 Uiso 0.163(3) 1 calc R U P C 2
C212 C 0.4447(19) 0.2410(11) -0.1251(14) 0.043(6) Uiso 0.163(3) 1 d D U P C 2
H212 H 0.4121 0.2596 -0.1803 0.052 Uiso 0.163(3) 1 calc R U P C 2
C213 C 0.5276(19) 0.2683(10) -0.0621(13) 0.043(6) Uiso 0.163(3) 1 d D U P C 2
H213 H 0.5531 0.3046 -0.0750 0.051 Uiso 0.163(3) 1 calc R U P C 2
C214 C 0.5742(18) 0.2428(11) 0.0205(13) 0.042(6) Uiso 0.163(3) 1 d D U P C 2
H214 H 0.6335 0.2605 0.0630 0.051 Uiso 0.163(3) 1 calc R U P C 2
C58 C 0.6501(8) 0.3454(4) 0.1864(5) 0.0471(17) Uani 0.717(8) 1 d D U P D 1
C59 C 0.5550(6) 0.3294(4) 0.1335(5) 0.0519(19) Uani 0.717(8) 1 d D U P D 1
C60 C 0.5120(7) 0.3523(4) 0.0481(6) 0.066(2) Uani 0.717(8) 1 d D U P D 1
H60 H 0.4446 0.3407 0.0104 0.080 Uiso 0.717(8) 1 calc R U P D 1
C61 C 0.5685(7) 0.3920(5) 0.0191(6) 0.068(2) Uani 0.717(8) 1 d D U P D 1
H61 H 0.5398 0.4076 -0.0385 0.082 Uiso 0.717(8) 1 calc R U P D 1
C62 C 0.6674(9) 0.4091(5) 0.0749(6) 0.062(2) Uani 0.717(8) 1 d D U P D 1
H62 H 0.7059 0.4368 0.0558 0.075 Uiso 0.717(8) 1 calc R U P D 1
C63 C 0.7096(8) 0.3849(4) 0.1590(5) 0.0487(18) Uani 0.717(8) 1 d D U P D 1
C64 C 0.4921(6) 0.2862(4) 0.1636(5) 0.058(2) Uani 0.717(8) 1 d D U P D 1
H64A H 0.5341 0.2512 0.1882 0.087 Uiso 0.717(8) 1 calc R U P D 1
H64B H 0.4301 0.2747 0.1137 0.087 Uiso 0.717(8) 1 calc R U P D 1
H64C H 0.4714 0.3048 0.2085 0.087 Uiso 0.717(8) 1 calc R U P D 1
C65 C 0.8169(9) 0.4035(4) 0.2192(6) 0.056(2) Uani 0.717(8) 1 d D U P D 1
H65A H 0.8121 0.4253 0.2691 0.084 Uiso 0.717(8) 1 calc R U P D 1
H65B H 0.8479 0.4288 0.1871 0.084 Uiso 0.717(8) 1 calc R U P D 1
H65C H 0.8602 0.3685 0.2404 0.084 Uiso 0.717(8) 1 calc R U P D 1
N3 N 0.6989(6) 0.3172(3) 0.2703(4) 0.0423(14) Uani 0.717(8) 1 d D U P D 1
C66 C 0.6953(8) 0.3411(3) 0.3398(5) 0.0523(19) Uani 0.717(8) 1 d D U P D 1
C67 C 0.6420(10) 0.3969(4) 0.3435(6) 0.087(4) Uani 0.717(8) 1 d D U P D 1
H67A H 0.6936 0.4268 0.3741 0.131 Uiso 0.717(8) 1 calc R U P D 1
H67B H 0.5951 0.3905 0.3750 0.131 Uiso 0.717(8) 1 calc R U P D 1
H67C H 0.6021 0.4104 0.2839 0.131 Uiso 0.717(8) 1 calc R U P D 1
C58X C 0.6873(13) 0.3625(9) 0.2050(11) 0.043(5) Uiso 0.283(8) 1 d D U P D 2
C59X C 0.5862(13) 0.3631(11) 0.1616(12) 0.060(5) Uiso 0.283(8) 1 d D U P D 2
C60X C 0.5419(16) 0.3879(13) 0.0770(14) 0.079(6) Uiso 0.283(8) 1 d D U P D 2
H60X H 0.4710 0.3821 0.0416 0.094 Uiso 0.283(8) 1 calc R U P D 2
C61X C 0.6071(18) 0.4210(14) 0.0484(17) 0.081(8) Uiso 0.283(8) 1 d D U P D 2
H61X H 0.5789 0.4431 -0.0043 0.098 Uiso 0.283(8) 1 calc R U P D 2
C62X C 0.7133(19) 0.4224(11) 0.0958(14) 0.066(7) Uiso 0.283(8) 1 d D U P D 2
H62X H 0.7581 0.4429 0.0735 0.080 Uiso 0.283(8) 1 calc R U P D 2
C63X C 0.7534(16) 0.3939(8) 0.1755(12) 0.035(4) Uiso 0.283(8) 1 d D U P D 2
C64X C 0.5143(17) 0.3262(12) 0.1924(16) 0.077(7) Uiso 0.283(8) 1 d D U P D 2
H64D H 0.5543 0.3084 0.2492 0.116 Uiso 0.283(8) 1 calc R U P D 2
H64E H 0.4825 0.2951 0.1496 0.116 Uiso 0.283(8) 1 calc R U P D 2
H64F H 0.4600 0.3514 0.1984 0.116 Uiso 0.283(8) 1 calc R U P D 2
C65X C 0.8683(18) 0.3984(14) 0.2317(18) 0.072(8) Uiso 0.283(8) 1 d D U P D 2
H65D H 0.8771 0.4212 0.2847 0.108 Uiso 0.283(8) 1 calc R U P D 2
H65E H 0.9048 0.4182 0.1984 0.108 Uiso 0.283(8) 1 calc R U P D 2
H65F H 0.8969 0.3588 0.2482 0.108 Uiso 0.283(8) 1 calc R U P D 2
N3X N 0.7342(12) 0.3301(6) 0.2862(8) 0.032(4) Uiso 0.283(8) 1 d D U P D 2
C66X C 0.7477(15) 0.3536(7) 0.3605(10) 0.036(4) Uiso 0.283(8) 1 d D U P D 2
C67X C 0.7236(15) 0.4163(7) 0.3735(13) 0.046(4) Uiso 0.283(8) 1 d D U P D 2
H67D H 0.7034 0.4374 0.3176 0.069 Uiso 0.283(8) 1 calc R U P D 2
H67E H 0.7850 0.4351 0.4163 0.069 Uiso 0.283(8) 1 calc R U P D 2
H67F H 0.6665 0.4176 0.3950 0.069 Uiso 0.283(8) 1 calc R U P D 2
C68 C 0.7631(6) 0.3105(3) 0.4284(4) 0.0673(17) Uani 1 1 d . U . . .
C69 C 0.7889(6) 0.3367(3) 0.5083(4) 0.078(2) Uani 1 1 d . U . . .
H69 H 0.7714 0.3767 0.5132 0.094 Uiso 1 1 calc R U . . .
C70 C 0.8410(5) 0.3037(3) 0.5821(4) 0.0616(15) Uani 1 1 d . U . . .
H70 H 0.8650 0.3213 0.6385 0.074 Uiso 1 1 calc R U . . .
C71 C 0.8578(4) 0.2449(2) 0.5728(3) 0.0456(11) Uani 1 1 d . U . . .
H71 H 0.8895 0.2209 0.6230 0.055 Uiso 1 1 calc R U . . .
C72 C 0.8279(3) 0.2205(2) 0.4891(3) 0.0394(10) Uani 1 1 d . U . . .
C73 C 0.8417(4) 0.1572(2) 0.4770(3) 0.0403(10) Uani 1 1 d . U . . .
C74 C 0.9266(4) 0.1270(3) 0.5367(4) 0.0518(12) Uani 1 1 d . U . . .
H74 H 0.9781 0.1482 0.5819 0.062 Uiso 1 1 calc R U . . .
C75 C 0.9361(5) 0.0677(3) 0.5305(4) 0.0656(15) Uani 1 1 d . U . . .
H75 H 0.9926 0.0476 0.5726 0.079 Uiso 1 1 calc R U . . .
C76 C 0.8653(5) 0.0372(3) 0.4644(4) 0.0631(15) Uani 1 1 d . U . . .
H76 H 0.8739 -0.0040 0.4595 0.076 Uiso 1 1 calc R U . . .
C77 C 0.7805(5) 0.0654(3) 0.4038(4) 0.0557(13) Uani 1 1 d . U . . .
H77 H 0.7305 0.0436 0.3583 0.067 Uiso 1 1 calc R U . . .
C78 C 0.7693(4) 0.1256(2) 0.4103(3) 0.0438(11) Uani 1 1 d . U . . .
H78 H 0.7117 0.1453 0.3688 0.053 Uiso 1 1 calc R U . . .
C79 C 1.1101(8) 0.1999(5) 0.3739(15) 0.055(3) Uani 0.6 1 d D U P D 1
C80 C 1.2165(7) 0.1985(4) 0.3982(7) 0.055(2) Uani 0.6 1 d D U P D 1
H80 H 1.2536 0.2339 0.3998 0.067 Uiso 0.6 1 calc R U P D 1
C81 C 1.2691(7) 0.1456(4) 0.4201(7) 0.063(2) Uani 0.6 1 d D U P D 1
H81 H 1.3410 0.1439 0.4303 0.075 Uiso 0.6 1 calc R U P D 1
C82 C 1.2159(7) 0.0948(4) 0.4271(6) 0.052(2) Uani 0.6 1 d D U P D 1
H82 H 1.2520 0.0587 0.4451 0.062 Uiso 0.6 1 calc R U P D 1
C83 C 1.1089(7) 0.0976(4) 0.4075(5) 0.0470(18) Uani 0.6 1 d D U P D 1
H83 H 1.0716 0.0629 0.4097 0.056 Uiso 0.6 1 calc R U P D 1
C84 C 1.0579(8) 0.1506(4) 0.3849(7) 0.045(2) Uani 0.6 1 d D U P D 1
H84 H 0.9867 0.1533 0.3768 0.054 Uiso 0.6 1 calc R U P D 1
C79X C 1.1081(16) 0.1941(7) 0.361(3) 0.064(6) Uiso 0.4 1 d D U P D 2
C80X C 1.2100(14) 0.1766(7) 0.3745(13) 0.071(5) Uiso 0.4 1 d D U P D 2
H80X H 1.2574 0.2054 0.3697 0.085 Uiso 0.4 1 calc R U P D 2
C81X C 1.2439(15) 0.1188(9) 0.3943(16) 0.098(6) Uiso 0.4 1 d D U P D 2
H81X H 1.3142 0.1097 0.4046 0.118 Uiso 0.4 1 calc R U P D 2
C82X C 1.1773(13) 0.0735(8) 0.3994(14) 0.085(6) Uiso 0.4 1 d D U P D 2
H82X H 1.2025 0.0353 0.4198 0.102 Uiso 0.4 1 calc R U P D 2
C83X C 1.0731(14) 0.0873(8) 0.3732(15) 0.089(6) Uiso 0.4 1 d D U P D 2
H83X H 1.0222 0.0573 0.3628 0.107 Uiso 0.4 1 calc R U P D 2
C84X C 1.0455(16) 0.1460(8) 0.3626(16) 0.074(7) Uiso 0.4 1 d D U P D 2
H84X H 0.9759 0.1548 0.3553 0.088 Uiso 0.4 1 calc R U P D 2
C85 C 1.1028(5) 0.3057(3) 0.2618(4) 0.0583(13) Uani 1 1 d . U . . .
C86 C 1.1235(5) 0.3663(3) 0.2634(3) 0.0625(15) Uani 1 1 d . U . . .
H86 H 1.1048 0.3907 0.3023 0.075 Uiso 1 1 calc R U . . .
C87 C 1.1700(5) 0.3922(3) 0.2106(4) 0.0651(15) Uani 1 1 d . U . . .
H87 H 1.1849 0.4332 0.2152 0.078 Uiso 1 1 calc R U . . .
C88 C 1.1945(5) 0.3582(3) 0.1516(4) 0.0670(15) Uani 1 1 d . U . . .
H88 H 1.2232 0.3758 0.1131 0.080 Uiso 1 1 calc R U . . .
C89 C 1.1761(5) 0.2961(3) 0.1489(4) 0.0670(15) Uani 1 1 d . U . . .
H89 H 1.1949 0.2715 0.1103 0.080 Uiso 1 1 calc R U . . .
C90 C 1.1312(4) 0.2731(3) 0.2025(4) 0.0647(15) Uani 1 1 d . U . . .
H90 H 1.1184 0.2319 0.1993 0.078 Uiso 1 1 calc R U . . .
C91 C 1.0743(7) 0.3261(4) 0.4347(5) 0.0461(18) Uani 0.629(9) 1 d D U P D 1
C92 C 0.9998(7) 0.3585(4) 0.4534(5) 0.056(2) Uani 0.629(9) 1 d D U P D 1
H92 H 0.9289 0.3543 0.4168 0.067 Uiso 0.629(9) 1 calc R U P D 1
C93 C 1.0270(8) 0.3970(5) 0.5247(7) 0.074(3) Uani 0.629(9) 1 d D U P D 1
H93 H 0.9741 0.4176 0.5367 0.089 Uiso 0.629(9) 1 calc R U P D 1
C94 C 1.1277(8) 0.4055(5) 0.5771(6) 0.069(3) Uani 0.629(9) 1 d D U P D 1
H94 H 1.1452 0.4317 0.6255 0.083 Uiso 0.629(9) 1 calc R U P D 1
C95 C 1.2052(8) 0.3754(5) 0.5591(6) 0.064(2) Uani 0.629(9) 1 d D U P D 1
H95 H 1.2763 0.3814 0.5936 0.077 Uiso 0.629(9) 1 calc R U P D 1
C96 C 1.1754(7) 0.3364(4) 0.4895(5) 0.049(2) Uani 0.629(9) 1 d D U P D 1
H96 H 1.2284 0.3153 0.4786 0.059 Uiso 0.629(9) 1 calc R U P D 1
C91X C 1.1162(12) 0.3086(8) 0.4460(9) 0.049(4) Uiso 0.371(9) 1 d D U P D 2
C92X C 1.0516(13) 0.3356(8) 0.4806(11) 0.059(4) Uiso 0.371(9) 1 d D U P D 2
H92X H 0.9787 0.3330 0.4504 0.071 Uiso 0.371(9) 1 calc R U P D 2
C93X C 1.0905(13) 0.3664(9) 0.5586(11) 0.072(5) Uiso 0.371(9) 1 d D U P D 2
H93X H 1.0445 0.3827 0.5833 0.087 Uiso 0.371(9) 1 calc R U P D 2
C94X C 1.1936(12) 0.3733(8) 0.5996(11) 0.058(4) Uiso 0.371(9) 1 d D U P D 2
H94X H 1.2195 0.3969 0.6509 0.070 Uiso 0.371(9) 1 calc R U P D 2
C95X C 1.2634(12) 0.3461(7) 0.5671(9) 0.055(4) Uiso 0.371(9) 1 d D U P D 2
H95X H 1.3362 0.3484 0.5977 0.066 Uiso 0.371(9) 1 calc R U P D 2
C96X C 1.2203(11) 0.3151(7) 0.4872(9) 0.049(4) Uiso 0.371(9) 1 d D U P D 2
H96X H 1.2652 0.2985 0.4616 0.059 Uiso 0.371(9) 1 calc R U P D 2

loop_
_atom_site_aniso_label
_atom_site_aniso_U_11
_atom_site_aniso_U_22
_atom_site_aniso_U_33
_atom_site_aniso_U_23
_atom_site_aniso_U_13
_atom_site_aniso_U_12
Fe1 0.0437(4) 0.0503(4) 0.0307(4) 0.0000(4) 0.0093(3) -0.0036(4)
Si1 0.0462(7) 0.0829(11) 0.0421(7) -0.0043(7) 0.0109(6) 0.0041(8)
Si2 0.0561(14) 0.0389(12) 0.0321(10) 0.0022(8) 0.0115(9) 0.0079(11)
C40 0.056(4) 0.040(4) 0.046(4) -0.009(3) 0.013(3) 0.005(3)
C41 0.076(5) 0.032(4) 0.037(4) -0.006(3) 0.010(3) 0.010(3)
C42 0.081(5) 0.031(4) 0.033(4) -0.002(3) 0.009(3) 0.015(4)
C43 0.104(7) 0.027(5) 0.056(7) 0.002(4) 0.025(5) 0.010(4)
C44 0.069(5) 0.046(4) 0.047(4) -0.005(3) 0.010(4) 0.000(4)
C45 0.057(5) 0.036(4) 0.039(5) -0.005(3) 0.005(4) 0.008(4)
C46 0.068(5) 0.052(4) 0.039(4) 0.001(3) 0.014(4) 0.019(4)
C47 0.072(5) 0.055(4) 0.049(4) -0.006(4) 0.017(4) 0.010(4)
C48 0.052(5) 0.037(4) 0.097(7) -0.007(5) 0.023(5) 0.015(4)
C49 0.065(6) 0.081(6) 0.052(5) -0.001(4) 0.024(4) 0.012(4)
C50 0.068(6) 0.068(5) 0.068(6) 0.016(5) 0.030(4) 0.007(4)
C51 0.077(6) 0.054(5) 0.049(5) 0.006(4) 0.025(4) 0.009(4)
C52 0.047(4) 0.036(4) 0.037(3) 0.004(3) 0.018(3) 0.005(3)
C53 0.050(4) 0.057(5) 0.045(4) 0.006(3) 0.016(3) 0.013(3)
C54 0.042(5) 0.081(6) 0.038(4) 0.012(4) 0.006(4) 0.010(4)
C55 0.036(4) 0.082(6) 0.036(4) -0.004(4) 0.009(3) -0.013(4)
C56 0.042(4) 0.061(5) 0.043(4) -0.010(3) 0.020(3) -0.003(3)
C57 0.042(4) 0.046(4) 0.037(3) -0.001(3) 0.010(3) 0.008(3)
O1 0.034(2) 0.019(2) 0.029(2) -0.0064(18) 0.0062(17) -0.0085(18)
O2 0.071(2) 0.094(3) 0.0340(17) 0.0126(19) 0.0153(17) 0.034(2)
N2 0.044(2) 0.043(2) 0.0331(18) -0.0036(16) 0.0149(16) -0.0040(18)
C1 0.036(3) 0.046(4) 0.031(3) -0.003(3) 0.009(3) -0.006(3)
C2 0.041(4) 0.039(3) 0.033(3) 0.001(3) 0.015(3) -0.004(3)
C3 0.069(4) 0.053(4) 0.042(3) -0.010(3) 0.030(3) -0.014(4)
C4 0.068(5) 0.075(5) 0.038(4) -0.015(4) 0.022(3) -0.032(4)
C5 0.042(3) 0.098(6) 0.047(4) -0.010(4) 0.005(3) -0.022(4)
C6 0.035(3) 0.092(6) 0.041(3) -0.008(4) 0.014(3) -0.010(4)
C7 0.037(4) 0.066(5) 0.053(4) -0.003(3) 0.019(3) 0.012(4)
C8 0.032(4) 0.136(10) 0.066(5) -0.008(5) -0.001(3) 0.019(5)
N1 0.021(3) 0.052(3) 0.032(3) -0.003(2) 0.009(2) -0.004(2)
C9 0.018(3) 0.045(3) 0.032(3) -0.003(2) 0.005(2) 0.000(3)
C10 0.067(5) 0.053(4) 0.032(3) -0.012(3) 0.014(3) -0.024(4)
C11 0.051(3) 0.047(3) 0.039(2) -0.008(2) 0.019(2) -0.010(2)
C12 0.062(3) 0.046(3) 0.042(2) -0.001(2) 0.024(2) -0.007(2)
C13 0.053(3) 0.048(3) 0.033(2) 0.0011(19) 0.015(2) 0.002(2)
C14 0.043(2) 0.052(3) 0.034(2) -0.006(2) 0.0118(19) -0.008(2)
C15 0.046(3) 0.045(2) 0.037(2) -0.0041(19) 0.017(2) 0.000(2)
C16 0.059(3) 0.045(3) 0.046(3) -0.004(2) 0.027(2) -0.003(2)
C17 0.074(4) 0.049(3) 0.058(3) -0.002(2) 0.030(3) -0.012(3)
C18 0.100(5) 0.047(3) 0.097(5) -0.006(3) 0.047(4) -0.016(3)
C19 0.143(6) 0.036(3) 0.091(5) 0.009(3) 0.066(4) 0.003(3)
C20 0.110(5) 0.045(3) 0.063(3) 0.009(3) 0.049(3) 0.016(3)
C21 0.076(3) 0.049(3) 0.041(3) 0.002(2) 0.027(2) 0.014(3)
C22 0.061(3) 0.096(4) 0.047(3) -0.006(3) 0.019(2) 0.010(3)
C23 0.071(3) 0.078(4) 0.051(3) -0.008(3) 0.011(3) 0.020(3)
C24 0.065(3) 0.087(5) 0.071(4) -0.022(3) 0.014(3) 0.013(3)
C25 0.088(4) 0.083(5) 0.069(4) 0.003(3) 0.022(3) 0.033(4)
C26 0.082(4) 0.124(6) 0.071(4) 0.024(4) 0.039(3) 0.024(4)
C27 0.074(4) 0.140(7) 0.073(4) 0.039(4) 0.034(3) 0.031(4)
C28 0.037(3) 0.096(4) 0.044(3) 0.005(3) 0.005(2) 0.010(3)
C29 0.054(3) 0.105(5) 0.051(3) 0.003(3) 0.014(2) -0.009(3)
C30 0.044(3) 0.132(5) 0.053(3) -0.003(4) 0.013(3) -0.013(4)
C31 0.050(3) 0.156(6) 0.050(3) -0.026(4) 0.008(3) -0.003(4)
C32 0.045(3) 0.116(5) 0.041(3) -0.010(3) 0.003(2) 0.014(3)
C33 0.040(3) 0.090(4) 0.040(3) 0.001(3) 0.004(2) 0.006(3)
C34 0.042(4) 0.103(5) 0.049(5) -0.018(4) 0.009(4) -0.020(4)
C35 0.085(5) 0.076(5) 0.104(7) -0.050(5) 0.064(5) -0.041(4)
C36 0.119(7) 0.091(6) 0.133(9) -0.060(6) 0.088(7) -0.052(5)
C37 0.129(8) 0.113(8) 0.083(8) -0.044(8) 0.032(8) -0.068(7)
C38 0.066(6) 0.148(9) 0.127(10) -0.009(9) 0.016(7) -0.060(6)
C39 0.056(5) 0.111(7) 0.112(9) 0.014(7) 0.008(6) -0.032(5)
Fe2 0.0470(4) 0.0459(4) 0.0314(4) -0.0045(4) 0.0110(3) 0.0034(4)
N4 0.060(2) 0.044(2) 0.0367(19) -0.0005(17) 0.0227(18) 0.003(2)
O3 0.053(3) 0.098(7) 0.022(4) -0.011(4) 0.018(3) -0.022(3)
O4 0.0503(18) 0.070(2) 0.0372(17) -0.0091(17) 0.0154(15) -0.0123(17)
Si3 0.0591(8) 0.0609(9) 0.0402(7) -0.0015(6) 0.0074(6) -0.0177(7)
Si4 0.0339(7) 0.0628(11) 0.0282(7) -0.0064(7) 0.0090(6) -0.0052(7)
C97 0.043(3) 0.046(3) 0.042(3) -0.003(2) 0.021(3) -0.010(3)
C98 0.052(3) 0.043(3) 0.038(3) 0.009(2) 0.012(2) 0.006(2)
C99 0.073(4) 0.064(4) 0.051(3) 0.016(3) 0.021(3) 0.027(3)
C100 0.085(3) 0.088(3) 0.055(3) 0.003(2) 0.035(3) -0.002(3)
C101 0.116(5) 0.031(3) 0.062(5) -0.005(3) 0.047(4) -0.008(3)
C102 0.075(4) 0.044(3) 0.042(3) -0.007(2) 0.029(3) -0.019(3)
C103 0.038(3) 0.100(5) 0.029(3) -0.010(3) 0.010(2) -0.020(3)
C104 0.060(4) 0.100(5) 0.046(3) -0.016(3) 0.022(3) -0.046(4)
C105 0.077(5) 0.098(5) 0.075(5) -0.023(4) 0.030(4) -0.059(4)
C106 0.085(3) 0.088(3) 0.055(3) 0.003(2) 0.035(3) -0.002(3)
C107 0.049(4) 0.130(5) 0.041(3) -0.011(4) 0.021(3) -0.009(4)
C108 0.045(3) 0.117(5) 0.035(3) -0.006(3) 0.016(2) -0.012(3)
C109 0.039(3) 0.084(4) 0.032(2) -0.005(2) 0.015(2) 0.002(3)
C110 0.034(3) 0.103(5) 0.035(3) -0.008(3) 0.007(2) -0.004(3)
C111 0.038(3) 0.110(5) 0.042(3) -0.012(3) 0.010(2) -0.008(3)
C112 0.039(3) 0.120(6) 0.034(3) -0.004(3) 0.006(3) 0.014(4)
C113 0.058(4) 0.083(4) 0.048(3) 0.010(3) 0.028(3) 0.016(3)
C114 0.039(3) 0.079(4) 0.038(3) -0.004(3) 0.005(2) 0.014(3)
C58 0.067(4) 0.038(4) 0.047(3) 0.008(3) 0.034(3) 0.012(3)
C59 0.062(4) 0.044(4) 0.055(4) 0.013(3) 0.028(3) 0.016(3)
C60 0.068(5) 0.068(5) 0.064(4) 0.016(4) 0.026(4) 0.016(4)
C61 0.077(5) 0.074(6) 0.052(4) 0.025(4) 0.021(4) 0.013(4)
C62 0.065(5) 0.075(6) 0.054(4) 0.022(4) 0.030(4) 0.011(4)
C63 0.044(4) 0.051(4) 0.050(4) 0.011(3) 0.015(3) 0.009(3)
C64 0.056(4) 0.060(5) 0.063(5) 0.014(4) 0.028(4) 0.011(3)
C65 0.071(6) 0.048(4) 0.049(4) 0.013(3) 0.021(4) 0.000(4)
N3 0.045(4) 0.042(3) 0.042(3) 0.002(2) 0.019(3) -0.003(3)
C66 0.075(6) 0.045(4) 0.049(3) 0.006(3) 0.037(4) 0.009(4)
C67 0.158(11) 0.059(5) 0.056(5) 0.015(4) 0.053(6) 0.045(6)
C68 0.125(5) 0.046(3) 0.051(3) 0.007(2) 0.056(3) 0.014(3)
C69 0.163(7) 0.040(3) 0.057(3) 0.000(2) 0.069(4) 0.002(3)
C70 0.089(4) 0.058(3) 0.051(3) -0.019(3) 0.041(3) -0.021(3)
C71 0.047(3) 0.055(3) 0.035(2) -0.006(2) 0.015(2) -0.012(2)
C72 0.037(2) 0.047(2) 0.032(2) -0.0007(18) 0.0104(19) -0.004(2)
C73 0.044(2) 0.045(2) 0.035(2) 0.0012(19) 0.019(2) -0.001(2)
C74 0.045(3) 0.056(3) 0.055(3) 0.006(2) 0.020(2) 0.005(2)
C75 0.074(4) 0.068(4) 0.064(3) 0.014(3) 0.034(3) 0.024(3)
C76 0.088(4) 0.047(3) 0.071(4) 0.010(3) 0.050(3) 0.018(3)
C77 0.070(3) 0.053(3) 0.054(3) -0.016(2) 0.035(3) -0.013(3)
C78 0.048(3) 0.048(3) 0.040(3) -0.003(2) 0.021(2) -0.008(2)
C79 0.039(4) 0.078(5) 0.045(7) 0.013(5) 0.012(4) -0.010(4)
C80 0.046(4) 0.054(5) 0.060(5) 0.005(5) 0.013(4) -0.001(4)
C81 0.052(5) 0.061(5) 0.065(6) 0.015(5) 0.010(4) 0.006(4)
C82 0.067(5) 0.045(4) 0.047(5) 0.014(4) 0.026(4) 0.017(4)
C83 0.056(4) 0.047(4) 0.032(4) -0.001(3) 0.009(4) 0.004(4)
C84 0.047(4) 0.053(4) 0.031(5) -0.006(4) 0.010(4) -0.004(3)
C85 0.061(3) 0.065(3) 0.040(3) 0.000(2) 0.007(2) -0.007(3)
C86 0.080(4) 0.064(3) 0.033(3) -0.002(2) 0.009(2) -0.026(3)
C87 0.080(4) 0.067(3) 0.043(3) 0.001(3) 0.016(3) -0.006(3)
C88 0.056(3) 0.087(4) 0.057(3) 0.012(3) 0.020(3) -0.005(3)
C89 0.064(4) 0.083(4) 0.056(3) -0.006(3) 0.024(3) -0.004(3)
C90 0.056(3) 0.081(4) 0.051(3) 0.004(3) 0.013(2) -0.004(3)
C91 0.047(4) 0.055(4) 0.034(3) 0.003(3) 0.012(3) -0.016(4)
C92 0.062(5) 0.058(5) 0.051(4) -0.005(4) 0.022(4) -0.003(4)
C93 0.075(5) 0.085(7) 0.073(6) -0.030(5) 0.040(5) -0.025(5)
C94 0.081(6) 0.082(6) 0.056(5) -0.018(4) 0.039(4) -0.030(5)
C95 0.061(5) 0.071(6) 0.050(5) -0.009(4) 0.008(4) -0.028(4)
C96 0.047(4) 0.055(4) 0.035(3) 0.000(3) 0.003(3) -0.001(4)

loop_
_atom_type_symbol
_atom_type_description
_atom_type_scat_dispersion_real
_atom_type_scat_dispersion_imag
_atom_type_scat_source
C C 0.0181 0.0091 'International Tables Vol C Tables 4.2.6.8 and 6.1.1.4'
H H 0.0000 0.0000 'International Tables Vol C Tables 4.2.6.8 and 6.1.1.4'
N N 0.0311 0.0180 'International Tables Vol C Tables 4.2.6.8 and 6.1.1.4'
O O 0.0492 0.0322 'International Tables Vol C Tables 4.2.6.8 and 6.1.1.4'
Si Si 0.2541 0.3302 'International Tables Vol C Tables 4.2.6.8 and 6.1.1.4'
Fe Fe -1.1336 3.1974 'International Tables Vol C Tables 4.2.6.8 and 6.1.1.4'

loop_
_geom_angle_atom_site_label_1
_geom_angle_atom_site_label_2
_geom_angle_atom_site_label_3
_geom_angle
O2 Fe1 O1 130.5(2)
O2 Fe1 N1 113.4(2)
O1 Fe1 N1 99.0(2)
O2 Fe1 N2 118.23(16)
O1 Fe1 N2 104.87(17)
N1 Fe1 N2 76.04(17)
O1 Si1 C34 113.6(4)
O1 Si1 C22 113.4(3)
C34 Si1 C22 105.6(5)
O1 Si1 C28 112.1(2)
C34 Si1 C28 106.9(5)
C22 Si1 C28 104.5(3)
O2 Si2 C40 104.4(3)
O2 Si2 C52 114.9(3)
C40 Si2 C52 107.6(3)
O2 Si2 C46 112.2(3)
C40 Si2 C46 107.7(4)
C52 Si2 C46 109.5(4)
C45 C40 C41 114.8(8)
C45 C40 Si2 122.2(6)
C41 C40 Si2 122.5(6)
C42 C41 C40 121.7(8)
C42 C41 H41 119.2
C40 C41 H41 119.2
C41 C42 C43 122.0(8)
C41 C42 H42 119.0
C43 C42 H42 119.0
C42 C43 C44 116.4(10)
C42 C43 H43 121.8
C44 C43 H43 121.8
C45 C44 C43 120.8(9)
C45 C44 H44 119.6
C43 C44 H44 119.6
C44 C45 C40 123.8(9)
C44 C45 H45 118.1
C40 C45 H45 118.1
C47 C46 C51 116.2(7)
C47 C46 Si2 123.3(7)
C51 C46 Si2 120.4(6)
C46 C47 C48 120.7(8)
C46 C47 H47 119.6
C48 C47 H47 119.6
C49 C48 C47 118.9(8)
C49 C48 H48 120.6
C47 C48 H48 120.6
C48 C49 C50 122.1(8)
C48 C49 H49 119.0
C50 C49 H49 119.0
C49 C50 C51 118.4(8)
C49 C50 H50 120.8
C51 C50 H50 120.8
C50 C51 C46 123.0(8)
C50 C51 H51 118.5
C46 C51 H51 118.5
C57 C52 C53 117.1(6)
C57 C52 Si2 120.1(5)
C53 C52 Si2 122.6(6)
C54 C53 C52 122.1(8)
C54 C53 H53 119.0
C52 C53 H53 119.0
C53 C54 C55 119.7(8)
C53 C54 H54 120.2
C55 C54 H54 120.2
C56 C55 C54 119.7(7)
C56 C55 H55 120.2
C54 C55 H55 120.2
C55 C56 C57 119.9(7)
C55 C56 H56 120.0
C57 C56 H56 120.0
C56 C57 C52 121.5(7)
C56 C57 H57 119.2
C52 C57 H57 119.2
Si1 O1 Fe1 157.6(3)
Si2 O2 Fe1 173.1(3)
C15 N2 C11 118.1(4)
C15 N2 Fe1 127.5(3)
C11 N2 Fe1 110.5(3)
C2 C1 C6 122.8(6)
C2 C1 N1 119.4(6)
C6 C1 N1 117.7(7)
C1 C2 C3 115.8(7)
C1 C2 C7 121.9(6)
C3 C2 C7 122.2(7)
C4 C3 C2 122.8(8)
C4 C3 H3 118.6
C2 C3 H3 118.6
C5 C4 C3 120.0(7)
C5 C4 H4 120.0
C3 C4 H4 120.0
C4 C5 C6 122.9(7)
C4 C5 H5 118.5
C6 C5 H5 118.5
C5 C6 C1 115.1(7)
C5 C6 C8 123.8(7)
C1 C6 C8 120.9(6)
C2 C7 H7A 109.5
C2 C7 H7B 109.5
H7A C7 H7B 109.5
C2 C7 H7C 109.5
H7A C7 H7C 109.5
H7B C7 H7C 109.5
C6 C8 H8A 109.5
C6 C8 H8B 109.5
H8A C8 H8B 109.5
C6 C8 H8C 109.5
H8A C8 H8C 109.5
H8B C8 H8C 109.5
C9 N1 C1 121.0(6)
C9 N1 Fe1 115.7(4)
C1 N1 Fe1 122.6(4)
N1 C9 C11 115.7(6)
N1 C9 C10 124.0(6)
C11 C9 C10 120.0(5)
C9 C10 H10A 109.5
C9 C10 H10B 109.5
H10A C10 H10B 109.5
C9 C10 H10C 109.5
H10A C10 H10C 109.5
H10B C10 H10C 109.5
N2 C11 C12 122.5(4)
N2 C11 C9 118.4(5)
C12 C11 C9 119.0(5)
C13 C12 C11 118.5(5)
C13 C12 H12 120.7
C11 C12 H12 120.7
C14 C13 C12 119.4(5)
C14 C13 H13 120.3
C12 C13 H13 120.3
C13 C14 C15 120.0(4)
C13 C14 H14 120.0
C15 C14 H14 120.0
N2 C15 C14 121.5(5)
N2 C15 C16 118.7(4)
C14 C15 C16 119.8(4)
C17 C16 C21 119.6(5)
C17 C16 C15 120.0(5)
C21 C16 C15 120.1(5)
C18 C17 C16 119.8(6)
C18 C17 H17 120.1
C16 C17 H17 120.1
C17 C18 C19 120.6(7)
C17 C18 H18 119.7
C19 C18 H18 119.7
C20 C19 C18 119.1(6)
C20 C19 H19 120.5
C18 C19 H19 120.5
C19 C20 C21 120.6(6)
C19 C20 H20 119.7
C21 C20 H20 119.7
C20 C21 C16 120.2(6)
C20 C21 H21 119.9
C16 C21 H21 119.9
C27 C22 C23 116.4(6)
C27 C22 Si1 120.3(5)
C23 C22 Si1 123.2(5)
C24 C23 C22 123.2(7)
C24 C23 H23 118.4
C22 C23 H23 118.4
C23 C24 C25 119.0(7)
C23 C24 H24 120.5
C25 C24 H24 120.5
C24 C25 C26 121.4(7)
C24 C25 H25 119.3
C26 C25 H25 119.3
C25 C26 C27 118.4(7)
C25 C26 H26 120.8
C27 C26 H26 120.8
C22 C27 C26 121.5(7)
C22 C27 H27 119.3
C26 C27 H27 119.3
C29 C28 C33 115.8(6)
C29 C28 Si1 123.7(6)
C33 C28 Si1 120.5(5)
C28 C29 C30 122.0(8)
C28 C29 H29 119.0
C30 C29 H29 119.0
C31 C30 C29 122.5(8)
C31 C30 H30 118.8
C29 C30 H30 118.8
C30 C31 C32 117.6(7)
C30 C31 H31 121.2
C32 C31 H31 121.2
C33 C32 C31 117.7(7)
C33 C32 H32 121.2
C31 C32 H32 121.2
C32 C33 C28 124.3(7)
C32 C33 H33 117.9
C28 C33 H33 117.9
C35 C34 C39 119.8(9)
C35 C34 Si1 116.4(7)
C39 C34 Si1 123.7(9)
C36 C35 C34 118.9(9)
C36 C35 H35 120.6
C34 C35 H35 120.6
C37 C36 C35 120.8(11)
C37 C36 H36 119.6
C35 C36 H36 119.6
C38 C37 C36 121.0(11)
C38 C37 H37 119.5
C36 C37 H37 119.5
C37 C38 C39 119.7(10)
C37 C38 H38 120.2
C39 C38 H38 120.2
C38 C39 C34 119.7(11)
C38 C39 H39 120.2
C34 C39 H39 120.2
O4 Fe2 O3 128.2(3)
O4 Fe2 N3 107.5(3)
O3 Fe2 N3 110.5(4)
O4 Fe2 N4 119.31(17)
O3 Fe2 N4 102.4(3)
N3 Fe2 N4 77.47(19)
C72 N4 C68 118.2(4)
C72 N4 Fe2 127.7(3)
C68 N4 Fe2 110.7(3)
Si3 O3 Fe2 168.3(7)
Si4 O4 Fe2 171.3(3)
O3 Si3 C79 106.5(5)
O3 Si3 C85 118.8(4)
C79 Si3 C85 108.2(6)
O3 Si3 C91 105.7(5)
C79 Si3 C91 112.4(8)
C85 Si3 C91 105.3(3)
O4 Si4 C103 111.6(2)
O4 Si4 C97 112.8(2)
C103 Si4 C97 106.9(3)
O4 Si4 C109 110.2(3)
C103 Si4 C109 107.6(3)
C97 Si4 C109 107.5(3)
C102 C97 C98 115.8(5)
C102 C97 Si4 123.3(5)
C98 C97 Si4 120.9(4)
C99 C98 C97 121.4(6)
C99 C98 H98 119.3
C97 C98 H98 119.3
C100 C99 C98 121.0(7)
C100 C99 H99 119.5
C98 C99 H99 119.5
C99 C100 C101 118.9(7)
C99 C100 H100 120.5
C101 C100 H100 120.5
C102 C101 C100 120.0(7)
C102 C101 H101 120.0
C100 C101 H101 120.0
C101 C102 C97 122.7(7)
C101 C102 H102 118.7
C97 C102 H102 118.7
C104 C103 C108 117.4(6)
C104 C103 Si4 122.5(5)
C108 C103 Si4 120.0(5)
C103 C104 C105 118.9(7)
C103 C104 H104 120.5
C105 C104 H104 120.5
C106 C105 C104 121.1(7)
C106 C105 H105 119.5
C104 C105 H105 119.5
C105 C106 C107 121.6(7)
C105 C106 H106 119.2
C107 C106 H106 119.2
C108 C107 C106 116.8(7)
C108 C107 H107 121.6
C106 C107 H107 121.6
C107 C108 C103 124.2(7)
C107 C108 H108 117.9
C103 C108 H108 117.9
C114 C109 C110 117.6(5)
C114 C109 Si4 120.7(4)
C110 C109 Si4 121.7(5)
C111 C110 C109 122.5(7)
C111 C110 H110 118.8
C109 C110 H110 118.8
C110 C111 C112 118.9(6)
C110 C111 H111 120.6
C112 C111 H111 120.6
C113 C112 C111 120.7(6)
C113 C112 H112 119.7
C111 C112 H112 119.7
C112 C113 C114 119.4(7)
C112 C113 H113 120.3
C114 C113 H113 120.3
C109 C114 C113 120.9(6)
C109 C114 H114 119.5
C113 C114 H114 119.5
C59 C58 C63 121.6(7)
C59 C58 N3 120.3(7)
C63 C58 N3 117.8(8)
C58 C59 C60 120.1(8)
C58 C59 C64 121.0(6)
C60 C59 C64 118.9(8)
C61 C60 C59 119.8(9)
C61 C60 H60 120.1
C59 C60 H60 120.1
C60 C61 C62 119.9(8)
C60 C61 H61 120.1
C62 C61 H61 120.1
C61 C62 C63 119.5(9)
C61 C62 H62 120.2
C63 C62 H62 120.2
C62 C63 C58 119.1(9)
C62 C63 C65 119.3(8)
C58 C63 C65 121.6(7)
C59 C64 H64A 109.5
C59 C64 H64B 109.5
H64A C64 H64B 109.5
C59 C64 H64C 109.5
H64A C64 H64C 109.5
H64B C64 H64C 109.5
C63 C65 H65A 109.5
C63 C65 H65B 109.5
H65A C65 H65B 109.5
C63 C65 H65C 109.5
H65A C65 H65C 109.5
H65B C65 H65C 109.5
C66 N3 C58 120.2(6)
C66 N3 Fe2 116.7(5)
C58 N3 Fe2 123.0(5)
N3 C66 C67 125.7(7)
N3 C66 C68 115.4(6)
C67 C66 C68 118.6(6)
C66 C67 H67A 109.5
C66 C67 H67B 109.5
H67A C67 H67B 109.5
C66 C67 H67C 109.5
H67A C67 H67C 109.5
H67B C67 H67C 109.5
N4 C68 C69 123.6(6)
N4 C68 C66 112.6(5)
C69 C68 C66 123.5(6)
C68 C69 C70 118.3(5)
C68 C69 H69 120.9
C70 C69 H69 120.9
C71 C70 C69 119.1(5)
C71 C70 H70 120.5
C69 C70 H70 120.5
C70 C71 C72 119.6(5)
C70 C71 H71 120.2
C72 C71 H71 120.2
N4 C72 C71 121.0(5)
N4 C72 C73 118.1(4)
C71 C72 C73 120.9(4)
C78 C73 C74 118.5(5)
C78 C73 C72 121.3(4)
C74 C73 C72 120.1(4)
C75 C74 C73 120.7(6)
C75 C74 H74 119.6
C73 C74 H74 119.6
C76 C75 C74 120.3(6)
C76 C75 H75 119.9
C74 C75 H75 119.9
C75 C76 C77 120.8(5)
C75 C76 H76 119.6
C77 C76 H76 119.6
C78 C77 C76 119.4(5)
C78 C77 H77 120.3
C76 C77 H77 120.3
C73 C78 C77 120.2(5)
C73 C78 H78 119.9
C77 C78 H78 119.9
C84 C79 C80 119.9(9)
C84 C79 Si3 122.7(7)
C80 C79 Si3 117.0(7)
C79 C80 C81 120.2(9)
C79 C80 H80 119.9
C81 C80 H80 119.9
C80 C81 C82 119.6(8)
C80 C81 H81 120.2
C82 C81 H81 120.2
C81 C82 C83 119.5(8)
C81 C82 H82 120.3
C83 C82 H82 120.3
C84 C83 C82 119.9(8)
C84 C83 H83 120.1
C82 C83 H83 120.1
C83 C84 C79 120.2(8)
C83 C84 H84 119.9
C79 C84 H84 119.9
C90 C85 C86 115.2(6)
C90 C85 Si3 122.6(5)
C86 C85 Si3 122.2(5)
C87 C86 C85 122.8(6)
C87 C86 H86 118.6
C85 C86 H86 118.6
C88 C87 C86 119.7(6)
C88 C87 H87 120.2
C86 C87 H87 120.2
C87 C88 C89 119.2(6)
C87 C88 H88 120.4
C89 C88 H88 120.4
C90 C89 C88 118.6(6)
C90 C89 H89 120.7
C88 C89 H89 120.7
C89 C90 C85 124.5(7)
C89 C90 H90 117.8
C85 C90 H90 117.8
C96 C91 C92 115.2(7)
C96 C91 Si3 119.4(7)
C92 C91 Si3 125.4(6)
C91 C92 C93 121.5(9)
C91 C92 H92 119.3
C93 C92 H92 119.3
C94 C93 C92 121.1(10)
C94 C93 H93 119.4
C92 C93 H93 119.4
C93 C94 C95 119.3(8)
C93 C94 H94 120.4
C95 C94 H94 120.4
C96 C95 C94 118.0(9)
C96 C95 H95 121.0
C94 C95 H95 121.0
C91 C96 C95 124.8(9)
C91 C96 H96 117.6
C95 C96 H96 117.6

loop_
_geom_bond_atom_site_label_1
_geom_bond_atom_site_label_2
_geom_bond_distance
Fe1 O2 1.870(4)
Fe1 O1 1.922(4)
Fe1 N1 2.162(5)
Fe1 N2 2.176(4)
Si1 O1 1.603(4)
Si1 C34 1.837(9)
Si1 C22 1.886(7)
Si1 C28 1.911(6)
Si2 O2 1.577(4)
Si2 C40 1.874(8)
Si2 C52 1.878(7)
Si2 C46 1.893(8)
C40 C45 1.402(11)
C40 C41 1.437(10)
C41 C42 1.350(11)
C41 H41 0.9500
C42 C43 1.407(14)
C42 H42 0.9500
C43 C44 1.416(13)
C43 H43 0.9500
C44 C45 1.347(11)
C44 H44 0.9500
C45 H45 0.9500
C46 C47 1.380(10)
C46 C51 1.417(10)
C47 C48 1.455(11)
C47 H47 0.9500
C48 C49 1.340(12)
C48 H48 0.9500
C49 C50 1.376(11)
C49 H49 0.9500
C50 C51 1.386(10)
C50 H50 0.9500
C51 H51 0.9500
C52 C57 1.400(9)
C52 C53 1.405(9)
C53 C54 1.384(11)
C53 H53 0.9500
C54 C55 1.400(13)
C54 H54 0.9500
C55 C56 1.387(10)
C55 H55 0.9500
C56 C57 1.400(9)
C56 H56 0.9500
C57 H57 0.9500
N2 C15 1.348(6)
N2 C11 1.356(6)
C1 C2 1.387(10)
C1 C6 1.427(10)
C1 N1 1.450(7)
C2 C3 1.401(8)
C2 C7 1.506(10)
C3 C4 1.352(12)
C3 H3 0.9500
C4 C5 1.329(12)
C4 H4 0.9500
C5 C6 1.405(10)
C5 H5 0.9500
C6 C8 1.484(12)
C7 H7A 0.9800
C7 H7B 0.9800
C7 H7C 0.9800
C8 H8A 0.9800
C8 H8B 0.9800
C8 H8C 0.9800
N1 C9 1.283(8)
C9 C11 1.470(7)
C9 C10 1.488(9)
C10 H10A 0.9800
C10 H10B 0.9800
C10 H10C 0.9800
C11 C12 1.397(7)
C12 C13 1.376(7)
C12 H12 0.9500
C13 C14 1.366(7)
C13 H13 0.9500
C14 C15 1.397(7)
C14 H14 0.9500
C15 C16 1.472(7)
C16 C17 1.383(8)
C16 C21 1.406(8)
C17 C18 1.378(8)
C17 H17 0.9500
C18 C19 1.425(10)
C18 H18 0.9500
C19 C20 1.363(10)
C19 H19 0.9500
C20 C21 1.387(8)
C20 H20 0.9500
C21 H21 0.9500
C22 C27 1.376(10)
C22 C23 1.394(8)
C23 C24 1.353(9)
C23 H23 0.9500
C24 C25 1.357(10)
C24 H24 0.9500
C25 C26 1.374(10)
C25 H25 0.9500
C26 C27 1.401(9)
C26 H26 0.9500
C27 H27 0.9500
C28 C29 1.360(9)
C28 C33 1.407(9)
C29 C30 1.378(10)
C29 H29 0.9500
C30 C31 1.374(12)
C30 H30 0.9500
C31 C32 1.428(11)
C31 H31 0.9500
C32 C33 1.380(8)
C32 H32 0.9500
C33 H33 0.9500
C34 C35 1.377(13)
C34 C39 1.402(11)
C35 C36 1.374(11)
C35 H35 0.9500
C36 C37 1.362(13)
C36 H36 0.9500
C37 C38 1.357(13)
C37 H37 0.9500
C38 C39 1.372(13)
C38 H38 0.9500
C39 H39 0.9500
Fe2 O4 1.871(4)
Fe2 O3 1.873(9)
Fe2 N3 2.107(6)
Fe2 N4 2.183(4)
N4 C72 1.340(6)
N4 C68 1.347(7)
O3 Si3 1.581(8)
O4 Si4 1.624(4)
Si3 C79 1.826(9)
Si3 C85 1.882(6)
Si3 C91 1.944(8)
Si4 C103 1.875(6)
Si4 C97 1.879(6)
Si4 C109 1.879(5)
C97 C102 1.398(8)
C97 C98 1.420(8)
C98 C99 1.379(8)
C98 H98 0.9500
C99 C100 1.377(10)
C99 H99 0.9500
C100 C101 1.390(11)
C100 H100 0.9500
C101 C102 1.379(9)
C101 H101 0.9500
C102 H102 0.9500
C103 C104 1.391(9)
C103 C108 1.405(8)
C104 C105 1.427(8)
C104 H104 0.9500
C105 C106 1.354(10)
C105 H105 0.9500
C106 C107 1.398(10)
C106 H106 0.9500
C107 C108 1.378(8)
C107 H107 0.9500
C108 H108 0.9500
C109 C114 1.377(9)
C109 C110 1.408(7)
C110 C111 1.363(8)
C110 H110 0.9500
C111 C112 1.388(10)
C111 H111 0.9500
C112 C113 1.381(9)
C112 H112 0.9500
C113 C114 1.404(7)
C113 H113 0.9500
C114 H114 0.9500
C58 C59 1.336(12)
C58 C63 1.400(11)
C58 N3 1.443(8)
C59 C60 1.406(10)
C59 C64 1.510(10)
C60 C61 1.388(13)
C60 H60 0.9500
C61 C62 1.395(14)
C61 H61 0.9500
C62 C63 1.399(10)
C62 H62 0.9500
C63 C65 1.513(11)
C64 H64A 0.9800
C64 H64B 0.9800
C64 H64C 0.9800
C65 H65A 0.9800
C65 H65B 0.9800
C65 H65C 0.9800
N3 C66 1.283(8)
C66 C67 1.480(10)
C66 C68 1.574(10)
C67 H67A 0.9800
C67 H67B 0.9800
C67 H67C 0.9800
C68 C69 1.364(8)
C69 C70 1.382(9)
C69 H69 0.9500
C70 C71 1.373(8)
C70 H70 0.9500
C71 C72 1.396(6)
C71 H71 0.9500
C72 C73 1.473(7)
C73 C78 1.383(7)
C73 C74 1.404(7)
C74 C75 1.361(8)
C74 H74 0.9500
C75 C76 1.354(9)
C75 H75 0.9500
C76 C77 1.387(8)
C76 H76 0.9500
C77 C78 1.385(8)
C77 H77 0.9500
C78 H78 0.9500
C79 C84 1.380(10)
C79 C80 1.381(10)
C80 C81 1.382(11)
C80 H80 0.9500
C81 C82 1.396(11)
C81 H81 0.9500
C82 C83 1.399(11)
C82 H82 0.9500
C83 C84 1.377(10)
C83 H83 0.9500
C84 H84 0.9500
C85 C90 1.392(9)
C85 C86 1.406(8)
C86 C87 1.388(9)
C86 H86 0.9500
C87 C88 1.376(9)
C87 H87 0.9500
C88 C89 1.431(9)
C88 H88 0.9500
C89 C90 1.357(9)
C89 H89 0.9500
C90 H90 0.9500
C91 C96 1.380(11)
C91 C92 1.393(13)
C92 C93 1.398(11)
C92 H92 0.9500
C93 C94 1.358(13)
C93 H93 0.9500
C94 C95 1.396(15)
C94 H94 0.9500
C95 C96 1.382(11)
C95 H95 0.9500
C96 H96 0.9500

loop_
_geom_torsion_atom_site_label_1
_geom_torsion_atom_site_label_2
_geom_torsion_atom_site_label_3
_geom_torsion_atom_site_label_4
_geom_torsion
O2 Si2 C40 C45 11.9(8)
C52 Si2 C40 C45 134.4(7)
C46 Si2 C40 C45 -107.6(8)
O2 Si2 C40 C41 -160.3(7)
C52 Si2 C40 C41 -37.8(8)
C46 Si2 C40 C41 80.2(8)
C45 C40 C41 C42 0.6(12)
Si2 C40 C41 C42 173.4(7)
C40 C41 C42 C43 -5.5(16)
C41 C42 C43 C44 8(2)
C42 C43 C44 C45 -5(2)
C43 C44 C45 C40 0.8(17)
C41 C40 C45 C44 1.7(13)
Si2 C40 C45 C44 -171.1(7)
O2 Si2 C46 C47 -118.4(8)
C40 Si2 C46 C47 -4.0(9)
C52 Si2 C46 C47 112.7(8)
O2 Si2 C46 C51 57.7(8)
C40 Si2 C46 C51 172.1(7)
C52 Si2 C46 C51 -71.1(8)
C51 C46 C47 C48 -2.7(14)
Si2 C46 C47 C48 173.5(7)
C46 C47 C48 C49 8.1(15)
C47 C48 C49 C50 -9.4(16)
C48 C49 C50 C51 5.3(17)
C49 C50 C51 C46 0.4(16)
C47 C46 C51 C50 -1.4(15)
Si2 C46 C51 C50 -177.8(8)
O2 Si2 C52 C57 9.3(8)
C40 Si2 C52 C57 -106.5(7)
C46 Si2 C52 C57 136.7(7)
O2 Si2 C52 C53 -176.4(7)
C40 Si2 C52 C53 67.8(8)
C46 Si2 C52 C53 -49.0(8)
C57 C52 C53 C54 2.4(14)
Si2 C52 C53 C54 -172.1(9)
C52 C53 C54 C55 -2.1(17)
C53 C54 C55 C56 0.4(16)
C54 C55 C56 C57 1.0(14)
C55 C56 C57 C52 -0.7(14)
C53 C52 C57 C56 -1.0(13)
Si2 C52 C57 C56 173.7(7)
C34 Si1 O1 Fe1 45.7(10)
C22 Si1 O1 Fe1 -74.8(9)
C28 Si1 O1 Fe1 167.1(8)
C6 C1 C2 C3 -2.9(11)
N1 C1 C2 C3 173.7(6)
C6 C1 C2 C7 178.6(8)
N1 C1 C2 C7 -4.8(10)
C1 C2 C3 C4 4.1(11)
C7 C2 C3 C4 -177.4(8)
C2 C3 C4 C5 0.5(13)
C3 C4 C5 C6 -6.6(15)
C4 C5 C6 C1 7.5(14)
C4 C5 C6 C8 -176.3(10)
C2 C1 C6 C5 -2.5(12)
N1 C1 C6 C5 -179.2(7)
C2 C1 C6 C8 -178.9(9)
N1 C1 C6 C8 4.5(12)
C2 C1 N1 C9 84.2(8)
C6 C1 N1 C9 -99.0(9)
C2 C1 N1 Fe1 -86.4(8)
C6 C1 N1 Fe1 90.4(7)
C1 N1 C9 C11 178.3(6)
Fe1 N1 C9 C11 -10.4(8)
C1 N1 C9 C10 5.2(11)
Fe1 N1 C9 C10 176.5(6)
C15 N2 C11 C12 1.9(7)
Fe1 N2 C11 C12 -157.5(4)
C15 N2 C11 C9 176.7(5)
Fe1 N2 C11 C9 17.3(6)
N1 C9 C11 N2 -5.1(8)
C10 C9 C11 N2 168.3(6)
N1 C9 C11 C12 169.8(6)
C10 C9 C11 C12 -16.8(9)
N2 C11 C12 C13 -1.1(8)
C9 C11 C12 C13 -175.9(5)
C11 C12 C13 C14 -0.5(8)
C12 C13 C14 C15 1.2(8)
C11 N2 C15 C14 -1.2(7)
Fe1 N2 C15 C14 154.4(4)
C11 N2 C15 C16 178.4(5)
Fe1 N2 C15 C16 -26.0(6)
C13 C14 C15 N2 -0.4(8)
C13 C14 C15 C16 -180.0(5)
N2 C15 C16 C17 145.7(5)
C14 C15 C16 C17 -34.7(7)
N2 C15 C16 C21 -40.1(7)
C14 C15 C16 C21 139.5(5)
C21 C16 C17 C18 2.2(9)
C15 C16 C17 C18 176.4(6)
C16 C17 C18 C19 -1.1(10)
C17 C18 C19 C20 0.5(11)
C18 C19 C20 C21 -1.1(10)
C19 C20 C21 C16 2.2(9)
C17 C16 C21 C20 -2.7(8)
C15 C16 C21 C20 -177.0(5)
O1 Si1 C22 C27 3.5(7)
C34 Si1 C22 C27 -121.5(8)
C28 Si1 C22 C27 125.9(7)
O1 Si1 C22 C23 -178.5(5)
C34 Si1 C22 C23 56.5(7)
C28 Si1 C22 C23 -56.1(6)
C27 C22 C23 C24 -1.0(11)
Si1 C22 C23 C24 -179.0(5)
C22 C23 C24 C25 0.7(11)
C23 C24 C25 C26 0.0(11)
C24 C25 C26 C27 -0.4(13)
C23 C22 C27 C26 0.5(12)
Si1 C22 C27 C26 178.7(7)
C25 C26 C27 C22 0.1(14)
C33 C28 C29 C30 0.6(8)
Si1 C28 C29 C30 -178.9(4)
C28 C29 C30 C31 0.7(10)
C29 C30 C31 C32 -1.7(10)
C30 C31 C32 C33 1.3(8)
C31 C32 C33 C28 -0.1(8)
C29 C28 C33 C32 -0.9(8)
Si1 C28 C33 C32 178.6(4)
O1 Si1 C34 C35 -11.3(13)
C22 Si1 C34 C35 113.6(10)
C28 Si1 C34 C35 -135.5(10)
O1 Si1 C34 C39 166.9(11)
C22 Si1 C34 C39 -68.2(13)
C28 Si1 C34 C39 42.7(13)
C39 C34 C35 C36 3(2)
Si1 C34 C35 C36 -179.0(10)
C34 C35 C36 C37 -1(2)
C35 C36 C37 C38 -2(3)
C36 C37 C38 C39 2(3)
C37 C38 C39 C34 0(3)
C35 C34 C39 C38 -2(2)
O4 Fe2 O3 Si3 -119(3)
N3 Fe2 O3 Si3 106(3)
N4 Fe2 O3 Si3 25(4)
Fe2 O3 Si3 C79 65(4)
Fe2 O3 Si3 C85 -173(3)
Fe2 O3 Si3 C91 -55(4)
O4 Si4 C97 C102 -158.4(5)
C103 Si4 C97 C102 78.5(6)
C109 Si4 C97 C102 -36.9(6)
O4 Si4 C97 C98 18.7(6)
C103 Si4 C97 C98 -104.4(5)
C109 Si4 C97 C98 140.3(5)
C102 C97 C98 C99 2.6(9)
Si4 C97 C98 C99 -174.7(5)
C97 C98 C99 C100 -0.4(10)
C98 C99 C100 C101 -3.8(12)
C99 C100 C101 C102 5.7(14)
C100 C101 C102 C97 -3.5(14)
C98 C97 C102 C101 -0.7(10)
Si4 C97 C102 C101 176.6(7)
O4 Si4 C103 C104 -136.7(5)
C97 Si4 C103 C104 -12.9(6)
C109 Si4 C103 C104 102.3(6)
O4 Si4 C103 C108 40.2(5)
C97 Si4 C103 C108 164.0(5)
C109 Si4 C103 C108 -80.8(5)
C108 C103 C104 C105 -0.4(9)
Si4 C103 C104 C105 176.5(5)
C103 C104 C105 C106 0.2(11)
C104 C105 C106 C107 1.5(12)
C105 C106 C107 C108 -2.9(12)
C106 C107 C108 C103 2.7(10)
C104 C103 C108 C107 -1.1(9)
Si4 C103 C108 C107 -178.1(5)
O4 Si4 C109 C114 19.3(6)
C103 Si4 C109 C114 141.3(5)
C97 Si4 C109 C114 -103.9(5)
O4 Si4 C109 C110 -160.2(5)
C103 Si4 C109 C110 -38.3(6)
C97 Si4 C109 C110 76.6(5)
C114 C109 C110 C111 2.6(10)
Si4 C109 C110 C111 -177.8(5)
C109 C110 C111 C112 -2.6(11)
C110 C111 C112 C113 1.2(11)
C111 C112 C113 C114 0.0(11)
C110 C109 C114 C113 -1.3(9)
Si4 C109 C114 C113 179.1(5)
C112 C113 C114 C109 0.1(10)
C63 C58 C59 C60 -0.3(12)
N3 C58 C59 C60 -173.1(7)
C63 C58 C59 C64 179.4(7)
N3 C58 C59 C64 6.6(11)
C58 C59 C60 C61 -0.4(13)
C64 C59 C60 C61 180.0(8)
C59 C60 C61 C62 -0.1(14)
C60 C61 C62 C63 1.3(15)
C61 C62 C63 C58 -1.9(14)
C61 C62 C63 C65 180.0(9)
C59 C58 C63 C62 1.4(12)
N3 C58 C63 C62 174.4(7)
C59 C58 C63 C65 179.5(8)
N3 C58 C63 C65 -7.6(11)
C59 C58 N3 C66 -96.8(10)
C63 C58 N3 C66 90.1(10)
C59 C58 N3 Fe2 88.1(8)
C63 C58 N3 Fe2 -84.9(9)
C58 N3 C66 C67 1.3(15)
Fe2 N3 C66 C67 176.7(9)
C58 N3 C66 C68 -172.5(8)
Fe2 N3 C66 C68 2.8(10)
C72 N4 C68 C69 3.6(10)
Fe2 N4 C68 C69 -157.2(6)
C72 N4 C68 C66 -170.2(6)
Fe2 N4 C68 C66 29.0(7)
N3 C66 C68 N4 -22.4(11)
C67 C66 C68 N4 163.3(8)
N3 C66 C68 C69 163.7(8)
C67 C66 C68 C69 -10.5(13)
N4 C68 C69 C70 1.2(11)
C66 C68 C69 C70 174.4(7)
C68 C69 C70 C71 -5.0(10)
C69 C70 C71 C72 4.1(9)
C68 N4 C72 C71 -4.6(8)
Fe2 N4 C72 C71 152.5(4)
C68 N4 C72 C73 174.3(5)
Fe2 N4 C72 C73 -28.6(6)
C70 C71 C72 N4 0.8(8)
C70 C71 C72 C73 -178.0(5)
N4 C72 C73 C78 -36.0(7)
C71 C72 C73 C78 142.9(5)
N4 C72 C73 C74 147.6(5)
C71 C72 C73 C74 -33.5(7)
C78 C73 C74 C75 -1.7(8)
C72 C73 C74 C75 174.8(5)
C73 C74 C75 C76 2.4(9)
C74 C75 C76 C77 -2.1(9)
C75 C76 C77 C78 1.2(9)
C74 C73 C78 C77 0.8(7)
C72 C73 C78 C77 -175.6(5)
C76 C77 C78 C73 -0.5(8)
O3 Si3 C79 C84 -12.8(19)
C85 Si3 C79 C84 -141.6(15)
C91 Si3 C79 C84 102.5(17)
O3 Si3 C79 C80 173.4(14)
C85 Si3 C79 C80 44.6(17)
C91 Si3 C79 C80 -71.3(16)
C84 C79 C80 C81 10(3)
Si3 C79 C80 C81 -175.6(11)
C79 C80 C81 C82 -7.2(19)
C80 C81 C82 C83 3.3(15)
C81 C82 C83 C84 -2.6(14)
C82 C83 C84 C79 5.9(17)
C80 C79 C84 C83 -10(3)
Si3 C79 C84 C83 176.7(12)
O3 Si3 C85 C90 -84.9(7)
C79 Si3 C85 C90 36.6(8)
C91 Si3 C85 C90 157.0(5)
O3 Si3 C85 C86 98.1(6)
C79 Si3 C85 C86 -140.5(8)
C91 Si3 C85 C86 -20.0(6)
C90 C85 C86 C87 -0.7(9)
Si3 C85 C86 C87 176.6(5)
C85 C86 C87 C88 2.3(9)
C86 C87 C88 C89 -3.1(9)
C87 C88 C89 C90 2.5(9)
C88 C89 C90 C85 -1.1(9)
C86 C85 C90 C89 0.1(9)
Si3 C85 C90 C89 -177.1(5)
C96 C91 C92 C93 -2.1(13)
Si3 C91 C92 C93 179.5(7)
C91 C92 C93 C94 1.9(16)
C92 C93 C94 C95 0.2(16)
C93 C94 C95 C96 -1.9(15)
C92 C91 C96 C95 0.3(13)
Si3 C91 C96 C95 178.9(7)
C94 C95 C96 C91 1.7(15)
